data_4332838
loop_
_publ_author_name
'Lansky, David E.'
'Kosack, Joseph R.'
'Narducci Sarjeant, Amy A.'
'Goldberg, David P.'

_publ_section_title
;
 An Isolable, Nonreducible High-Valent Manganese(V) Imido Corrolazine
 Complex
;
_journal_issue 21
_journal_name_full 'Inorganic Chemistry'
_journal_page_first 8477
_journal_page_last 8479
_journal_paper_doi 10.1021/ic0609251
_journal_volume 45
_journal_year 2006
_chemical_formula_moiety '2(C105 H115 Mn N8), 4(C H2 Cl2)'
_chemical_formula_sum 'C214 H238 Cl8 Mn2 N16'
_chemical_formula_weight 3427.68
_chemical_name_systematic
; 
 ? 
;
_space_group_IT_number 2
_symmetry_cell_setting triclinic
_symmetry_space_group_name_Hall '-P 1'
_symmetry_space_group_name_H-M 'P -1'
_atom_sites_solution_hydrogens geom
_atom_sites_solution_primary direct
_atom_sites_solution_secondary difmap
_audit_creation_date
;
'Tue Jan 03 13:34:01 2006'
;
_audit_creation_method SHELXL-97
_cell_angle_alpha 74.753(6)
_cell_angle_beta 81.211(4)
_cell_angle_gamma 77.509(4)
_cell_formula_units_Z 2
_cell_length_a 16.7311(7)
_cell_length_b 22.2577(13)
_cell_length_c 29.757(2)
_cell_measurement_reflns_used 21576
_cell_measurement_theta_max 25.27
_cell_measurement_theta_min 3.88
_cell_volume 10384.0(11)
_computing_cell_refinement 'Oxford Diffraction CrysAlis RED'
_computing_data_collection 'Oxford Diffraction CrysAlis CCD'
_computing_data_reduction 'Oxford Diffraction CrysAlis RED'
_computing_molecular_graphics 'Sheldrick, G.M. (2000). SHELXTL v6.10.'
_computing_publication_material 'Sheldrick, G.M. (2000). SHELXTL v6.10.'
_computing_structure_refinement 'Sheldrick, G.M. (2000). SHELXTL v6.10.'
_computing_structure_solution 'Sheldrick, G.M. (2000). SHELXTL v6.10.'
_diffrn_ambient_temperature 110
_diffrn_detector_area_resol_mean 15.9890
_diffrn_measured_fraction_theta_full 0.920
_diffrn_measured_fraction_theta_max 0.920
_diffrn_measurement_details 'see scan set'
_diffrn_measurement_device Kappa
_diffrn_measurement_device_type Xcalibur3
_diffrn_measurement_method ' phi omega scans'
_diffrn_orient_matrix_UB_11 -0.0125645498
_diffrn_orient_matrix_UB_12 0.0116209918
_diffrn_orient_matrix_UB_13 -0.0230161775
_diffrn_orient_matrix_UB_21 -0.0090224310
_diffrn_orient_matrix_UB_22 0.0314585851
_diffrn_orient_matrix_UB_23 0.0032586185
_diffrn_orient_matrix_UB_31 0.0409833048
_diffrn_orient_matrix_UB_32 0.0038781367
_diffrn_orient_matrix_UB_33 -0.0090542731
_diffrn_radiation_monochromator graphite
_diffrn_radiation_source 'Enhance (Mo) X-ray Source'
_diffrn_radiation_type 'Mo K\a'
_diffrn_radiation_wavelength 0.71073
_diffrn_reflns_av_R_equivalents 0.0600
_diffrn_reflns_av_sigmaI/netI 0.1154
_diffrn_reflns_limit_h_max 17
_diffrn_reflns_limit_h_min -19
_diffrn_reflns_limit_k_max 25
_diffrn_reflns_limit_k_min -25
_diffrn_reflns_limit_l_max 32
_diffrn_reflns_limit_l_min -34
_diffrn_reflns_number 74241
_diffrn_reflns_resolution_max 0.87
_diffrn_reflns_theta_full 24.11
_diffrn_reflns_theta_max 24.11
_diffrn_reflns_theta_min 3.80
_diffrn_source_current 40
_diffrn_source_power 2
_diffrn_source_voltage 50
_diffrn_standards_interval_count 1
_diffrn_standards_interval_time 50
_exptl_absorpt_coefficient_mu 0.32933
_exptl_absorpt_correction_T_max 0.96317
_exptl_absorpt_correction_T_min 0.86909
_exptl_absorpt_correction_type analytical
_exptl_absorpt_process_details
;
CrysAlis RED, Oxford Diffraction Ltd.,
Version 1.171.28cycle7 beta (release 01-12-2005 CrysAlis171 .NET)
(compiled Dec  1 2005,15:12:38)
Analytical numeric absorption correction using a multifaceted crystal
model based on expressions derived by R.C. Clark & J.S. Reid.
;
_exptl_crystal_colour 'dark green'
_exptl_crystal_density_diffrn 1.096
_exptl_crystal_density_method 'not measured'
_exptl_crystal_description plate
_exptl_crystal_F_000 3640
_exptl_crystal_size_max 0.29231
_exptl_crystal_size_mid 0.19113
_exptl_crystal_size_min 0.04831
_platon_squeeze_details
;
SQUEEZE was used to treat disordered MeCl2 molecules
and possible other solvents (MeOH)
;
_refine_diff_density_max 0.957
_refine_diff_density_min -0.496
_refine_diff_density_rms 0.079
_refine_ls_extinction_method none
_refine_ls_goodness_of_fit_ref 1.011
_refine_ls_hydrogen_treatment constr
_refine_ls_matrix_type full
_refine_ls_number_parameters 2338
_refine_ls_number_reflns 30401
_refine_ls_number_restraints 0
_refine_ls_restrained_S_all 1.011
_refine_ls_R_factor_all 0.1381
_refine_ls_R_factor_gt 0.0767
_refine_ls_shift/su_max 2.615
_refine_ls_shift/su_mean 0.019
_refine_ls_structure_factor_coef Fsqd
_refine_ls_weighting_details 'calc w=1/[\s^2^(Fo^2^)+(0.1272P)^2^+0.0000P] where P=(Fo^2^+2Fc^2^)/3'
_refine_ls_weighting_scheme calc
_refine_ls_wR_factor_gt 0.2017
_refine_ls_wR_factor_ref 0.2245
_reflns_number_gt 16371
_reflns_number_total 30401
_reflns_threshold_expression >2sigma(I)
_cod_data_source_file ic0609251sup1.cif
_cod_data_source_block x0183
_cod_depositor_comments
;
The following automatic conversions were performed:

'_symmetry_cell_setting' value 'Triclinic' changed to 'triclinic'
according to /home/saulius/struct/CIF-dictionaries/cif_core.dic
dictionary named 'cif_core.dic' version 2.4.2 from 2011-04-26.

Automatic conversion script
Id: cif_fix_values 1891 2012-01-12 08:04:46Z andrius 
;
_cod_original_cell_volume 10384.0(10)
_cod_original_sg_symbol_H-M 'P-1   '
_cod_database_code 4332838
_audit_creation_method_reference
;
CrysAlis RED, Oxford Diffraction Ltd.,
Version 1.171.28cycle7 beta (release 01-12-2005 CrysAlis171 .NET)
(compiled Dec  1 2005,15:12:38)
;
_computing_data_collection_reference
;
CrysAlis CCD, Oxford Diffraction Ltd.,
Version 1.171.28cycle7 beta (release 01-12-2005 CrysAlis171 .NET)
(compiled Dec  1 2005,15:12:38)
;
_computing_cell_refinment_reference
;
CrysAlis RED, Oxford Diffraction Ltd.,
Version 1.171.28cycle7 beta (release 01-12-2005 CrysAlis171 .NET)
(compiled Dec  1 2005,15:12:38)
;
_computing_data_reduction_reference
;
CrysAlis RED, Oxford Diffraction Ltd.,
Version 1.171.28cycle7 beta (release 01-12-2005 CrysAlis171 .NET)
(compiled Dec  1 2005,15:12:38)
;
_cell_measurement_resolution_max 0.83
_jhu_your_name_here 'Dr. Amy A Sarjeant'
_jhu_your_lab_here 'NCB 240'
_jhu_your_phone_number_here x6-8569
_jhu_your_email_here xray@jhu.edu
_jhu_institutional_source 'Goldberg Lab'
_jhu_submitting_scientist 'Dave Lansky'
_jhu_scientist_phone x6-7464
_jhu_scientist_email dlansky1@jhu.edu
_jhu_identifying_number x0183
_jhu_xray_labbook
;
;
_jhu_crystalization_labbook
;
;
_jhu_crystalization_solvent 'Methylene Chloride, Methanol'
_jhu_crystalization_method 'Vapor Diffusion'
_jhu_diffraction_detector_distance 50
_jhu_quality_factor 3

loop_
_symmetry_equiv_pos_as_xyz
'x, y, z'
'-x, -y, -z'

loop_
_atom_site_label
_atom_site_type_symbol
_atom_site_fract_x
_atom_site_fract_y
_atom_site_fract_z
_atom_site_U_iso_or_equiv
_atom_site_adp_type
_atom_site_occupancy
_atom_site_symmetry_multiplicity
_atom_site_calc_flag
_atom_site_refinement_flags
_atom_site_disorder_assembly
_atom_site_disorder_group
Mn1 Mn 0.75616(4) 0.28326(3) 0.15599(3) 0.0263(2) Uani 1 1 d . . .
N1 N 0.7007(2) 0.22211(18) 0.19939(14) 0.0272(10) Uani 1 1 d . . .
N2 N 0.6901(2) 0.34814(17) 0.18270(13) 0.0253(9) Uani 1 1 d . . .
N3 N 0.7497(2) 0.34356(18) 0.09818(13) 0.0271(10) Uani 1 1 d . . .
N4 N 0.7666(2) 0.23091(19) 0.11402(14) 0.0318(10) Uani 1 1 d . . .
N7 N 0.7404(2) 0.13292(19) 0.16307(15) 0.0313(10) Uani 1 1 d . . .
N5 N 0.6436(2) 0.28329(19) 0.25673(14) 0.0285(10) Uani 1 1 d . . .
N6 N 0.7197(2) 0.43944(18) 0.12250(14) 0.0282(10) Uani 1 1 d . . .
N8 N 0.8453(2) 0.27653(18) 0.17167(14) 0.0332(10) Uani 1 1 d . . .
C1 C 0.7106(3) 0.1593(2) 0.19859(18) 0.0266(12) Uani 1 1 d . . .
C2 C 0.6763(3) 0.1251(2) 0.24356(17) 0.0290(12) Uani 1 1 d . . .
C3 C 0.6450(3) 0.1688(2) 0.27030(17) 0.0265(12) Uani 1 1 d . . .
C4 C 0.6616(3) 0.2304(2) 0.24214(17) 0.0270(12) Uani 1 1 d . . .
C5 C 0.6555(3) 0.3395(2) 0.22917(18) 0.0280(12) Uani 1 1 d . . .
C6 C 0.6356(3) 0.3997(2) 0.24197(17) 0.0264(12) Uani 1 1 d . . .
C7 C 0.6584(3) 0.4447(2) 0.20265(17) 0.0278(12) Uani 1 1 d . . .
C8 C 0.6923(3) 0.4118(2) 0.16615(17) 0.0255(11) Uani 1 1 d . . .
C9 C 0.7468(3) 0.4069(2) 0.09020(17) 0.0273(12) Uani 1 1 d . . .
C10 C 0.7811(3) 0.4289(2) 0.04255(17) 0.0290(12) Uani 1 1 d . . .
C11 C 0.8030(3) 0.3770(2) 0.02232(17) 0.0304(12) Uani 1 1 d . . .
C12 C 0.7822(3) 0.3227(2) 0.05836(18) 0.0312(12) Uani 1 1 d . . .
C13 C 0.7856(3) 0.2565(2) 0.06672(17) 0.0326(13) Uani 1 1 d . . .
C14 C 0.7969(3) 0.2060(3) 0.04330(19) 0.0417(15) Uani 1 1 d . D .
C15 C 0.7863(3) 0.1509(2) 0.0779(2) 0.0403(14) Uani 1 1 d . . .
C16 C 0.7657(3) 0.1686(2) 0.12171(18) 0.0314(13) Uani 1 1 d . D .
C17 C 0.6734(3) 0.0568(2) 0.25488(17) 0.0293(12) Uani 1 1 d . . .
C18 C 0.7384(3) 0.0132(2) 0.23884(19) 0.0369(13) Uani 1 1 d . . .
H18A H 0.7840 0.0281 0.2193 0.044 Uiso 1 1 calc R . .
C19 C 0.7369(3) -0.0507(2) 0.2511(2) 0.0414(14) Uani 1 1 d . . .
H19A H 0.7819 -0.0787 0.2398 0.050 Uiso 1 1 calc R . .
C20 C 0.6722(3) -0.0758(3) 0.2793(2) 0.0402(14) Uani 1 1 d . . .
C21 C 0.6064(3) -0.0329(3) 0.29433(19) 0.0416(14) Uani 1 1 d . . .
H21A H 0.5604 -0.0482 0.3131 0.050 Uiso 1 1 calc R . .
C22 C 0.6067(3) 0.0323(3) 0.28234(17) 0.0356(13) Uani 1 1 d . . .
H22A H 0.5608 0.0603 0.2930 0.043 Uiso 1 1 calc R . .
C23 C 0.6698(4) -0.1467(3) 0.2951(2) 0.0514(16) Uani 1 1 d . . .
C24 C 0.5944(4) -0.1594(3) 0.2798(2) 0.0615(18) Uani 1 1 d . . .
H24A H 0.5449 -0.1369 0.2948 0.092 Uiso 1 1 calc R . .
H24B H 0.5943 -0.2050 0.2890 0.092 Uiso 1 1 calc R . .
H24C H 0.5952 -0.1446 0.2457 0.092 Uiso 1 1 calc R . .
C25 C 0.7449(4) -0.1859(3) 0.2735(3) 0.071(2) Uani 1 1 d . . .
H25A H 0.7493 -0.1705 0.2393 0.107 Uiso 1 1 calc R . .
H25B H 0.7391 -0.2305 0.2820 0.107 Uiso 1 1 calc R . .
H25C H 0.7946 -0.1819 0.2853 0.107 Uiso 1 1 calc R . .
C26 C 0.6657(4) -0.1680(3) 0.3486(2) 0.071(2) Uani 1 1 d . . .
H26A H 0.6180 -0.1423 0.3624 0.107 Uiso 1 1 calc R . .
H26B H 0.7161 -0.1628 0.3589 0.107 Uiso 1 1 calc R . .
H26C H 0.6604 -0.2127 0.3586 0.107 Uiso 1 1 calc R . .
C27 C 0.6034(3) 0.1598(2) 0.31878(17) 0.0289(12) Uani 1 1 d . . .
C28 C 0.6349(3) 0.1119(2) 0.35538(19) 0.0348(13) Uani 1 1 d . . .
H28A H 0.6833 0.0827 0.3491 0.042 Uiso 1 1 calc R . .
C29 C 0.5980(3) 0.1056(3) 0.40051(18) 0.0381(14) Uani 1 1 d . . .
H29A H 0.6220 0.0722 0.4245 0.046 Uiso 1 1 calc R . .
C30 C 0.5276(3) 0.1458(3) 0.41215(18) 0.0369(14) Uani 1 1 d . A .
C31 C 0.4945(3) 0.1936(3) 0.37502(18) 0.0384(14) Uani 1 1 d . . .
H31A H 0.4452 0.2219 0.3814 0.046 Uiso 1 1 calc R . .
C32 C 0.5314(3) 0.2007(2) 0.32959(17) 0.0306(12) Uani 1 1 d . . .
H32A H 0.5074 0.2338 0.3054 0.037 Uiso 1 1 calc R . .
C33 C 0.4854(3) 0.1406(3) 0.46212(19) 0.0460(15) Uani 1 1 d . . .
C34 C 0.5378(6) 0.0861(5) 0.4982(3) 0.056(3) Uani 0.69 1 d P A 1
H34A H 0.5927 0.0956 0.4967 0.084 Uiso 0.69 1 calc PR A 1
H34B H 0.5426 0.0455 0.4900 0.084 Uiso 0.69 1 calc PR A 1
H34C H 0.5101 0.0836 0.5299 0.084 Uiso 0.69 1 calc PR A 1
C35 C 0.4824(7) 0.2016(5) 0.4758(3) 0.064(3) Uani 0.69 1 d P A 1
H35A H 0.5381 0.2109 0.4717 0.097 Uiso 0.69 1 calc PR A 1
H35B H 0.4600 0.1975 0.5087 0.097 Uiso 0.69 1 calc PR A 1
H35C H 0.4472 0.2362 0.4559 0.097 Uiso 0.69 1 calc PR A 1
C36 C 0.4000(5) 0.1262(7) 0.4644(3) 0.054(3) Uani 0.69 1 d P A 1
H36A H 0.3688 0.1588 0.4411 0.081 Uiso 0.69 1 calc PR A 1
H36B H 0.3714 0.1259 0.4957 0.081 Uiso 0.69 1 calc PR A 1
H36C H 0.4046 0.0847 0.4577 0.081 Uiso 0.69 1 calc PR A 1
C34' C 0.5380(15) 0.1382(16) 0.4953(8) 0.082(9) Uani 0.31 1 d P A 2
H34D H 0.5892 0.1515 0.4792 0.123 Uiso 0.31 1 calc PR A 2
H34E H 0.5505 0.0948 0.5143 0.123 Uiso 0.31 1 calc PR A 2
H34F H 0.5111 0.1666 0.5155 0.123 Uiso 0.31 1 calc PR A 2
C35' C 0.4071(15) 0.2039(13) 0.4653(9) 0.090(9) Uani 0.31 1 d P A 2
H35D H 0.4197 0.2413 0.4415 0.135 Uiso 0.31 1 calc PR A 2
H35E H 0.4013 0.2125 0.4964 0.135 Uiso 0.31 1 calc PR A 2
H35F H 0.3555 0.1941 0.4598 0.135 Uiso 0.31 1 calc PR A 2
C36' C 0.428(2) 0.0963(16) 0.4728(12) 0.090(13) Uiso 0.31 1 d P A 2
H36D H 0.3782 0.1129 0.4913 0.134 Uiso 0.31 1 calc PR A 2
H36E H 0.4539 0.0550 0.4908 0.134 Uiso 0.31 1 calc PR A 2
H36F H 0.4127 0.0915 0.4436 0.134 Uiso 0.31 1 calc PR A 2
C37 C 0.6040(3) 0.4069(2) 0.28967(18) 0.0319(12) Uani 1 1 d . . .
C38 C 0.5501(3) 0.3703(2) 0.31857(18) 0.0309(12) Uani 1 1 d . . .
H38A H 0.5305 0.3406 0.3072 0.037 Uiso 1 1 calc R . .
C39 C 0.5246(3) 0.3767(3) 0.36400(18) 0.0397(14) Uani 1 1 d . . .
H39A H 0.4871 0.3514 0.3828 0.048 Uiso 1 1 calc R . .
C40 C 0.5519(3) 0.4189(3) 0.3832(2) 0.0433(15) Uani 1 1 d . B .
C41 C 0.6036(3) 0.4554(3) 0.3540(2) 0.0479(16) Uani 1 1 d . . .
H41A H 0.6228 0.4851 0.3655 0.057 Uiso 1 1 calc R . .
C42 C 0.6295(3) 0.4509(2) 0.30814(19) 0.0350(13) Uani 1 1 d . . .
H42A H 0.6647 0.4779 0.2891 0.042 Uiso 1 1 calc R . .
C43 C 0.5262(4) 0.4232(3) 0.4335(2) 0.0515(16) Uani 1 1 d . . .
C44 C 0.4647(8) 0.3715(7) 0.4625(4) 0.051(3) Uani 0.46 1 d P B 1
H44A H 0.4133 0.3815 0.4478 0.062 Uiso 0.46 1 calc PR B 1
H44B H 0.4522 0.3746 0.4952 0.062 Uiso 0.46 1 calc PR B 1
H44C H 0.4926 0.3283 0.4615 0.062 Uiso 0.46 1 calc PR B 1
C45 C 0.4422(9) 0.4427(9) 0.4414(5) 0.060(4) Uani 0.46 1 d P B 1
H45A H 0.4240 0.4803 0.4169 0.072 Uiso 0.46 1 calc PR B 1
H45B H 0.4288 0.4530 0.4720 0.072 Uiso 0.46 1 calc PR B 1
H45C H 0.4141 0.4086 0.4408 0.072 Uiso 0.46 1 calc PR B 1
C46 C 0.5766(9) 0.4718(9) 0.4461(6) 0.070(5) Uani 0.46 1 d P B 1
H46A H 0.6329 0.4663 0.4306 0.105 Uiso 0.46 1 calc PR B 1
H46B H 0.5783 0.4623 0.4800 0.105 Uiso 0.46 1 calc PR B 1
H46C H 0.5486 0.5156 0.4350 0.105 Uiso 0.46 1 calc PR B 1
C44' C 0.5654(12) 0.3595(10) 0.4631(5) 0.109(7) Uani 0.54 1 d P B 2
H44D H 0.5407 0.3258 0.4584 0.131 Uiso 0.54 1 calc PR B 2
H44E H 0.5560 0.3605 0.4962 0.131 Uiso 0.54 1 calc PR B 2
H44F H 0.6247 0.3513 0.4536 0.131 Uiso 0.54 1 calc PR B 2
C45' C 0.4657(9) 0.4866(7) 0.4356(5) 0.068(4) Uani 0.54 1 d P B 2
H45C H 0.4933 0.5223 0.4198 0.101 Uiso 0.54 1 calc PR B 2
H45D H 0.4487 0.4880 0.4684 0.101 Uiso 0.54 1 calc PR B 2
H45E H 0.4172 0.4893 0.4200 0.101 Uiso 0.54 1 calc PR B 2
C46' C 0.5935(9) 0.4112(10) 0.4607(5) 0.074(4) Uani 0.54 1 d P B 2
H46D H 0.6286 0.4428 0.4472 0.089 Uiso 0.54 1 calc PR B 2
H46E H 0.6257 0.3687 0.4608 0.089 Uiso 0.54 1 calc PR B 2
H46F H 0.5726 0.4137 0.4929 0.089 Uiso 0.54 1 calc PR B 2
C47 C 0.6466(3) 0.5136(2) 0.19449(17) 0.0276(12) Uani 1 1 d . . .
C48 C 0.5722(3) 0.5487(2) 0.20913(18) 0.0347(13) Uani 1 1 d . . .
H48A H 0.5295 0.5272 0.2260 0.042 Uiso 1 1 calc R . .
C49 C 0.5592(3) 0.6148(2) 0.19958(19) 0.0397(14) Uani 1 1 d . . .
H49A H 0.5081 0.6371 0.2107 0.048 Uiso 1 1 calc R . .
C50 C 0.6193(3) 0.6491(2) 0.1740(2) 0.0426(15) Uani 1 1 d . C .
C51 C 0.6948(3) 0.6120(3) 0.1607(2) 0.0468(16) Uani 1 1 d . . .
H51A H 0.7383 0.6329 0.1445 0.056 Uiso 1 1 calc R . .
C52 C 0.7077(3) 0.5477(2) 0.16998(19) 0.0380(14) Uani 1 1 d . . .
H52A H 0.7594 0.5254 0.1597 0.046 Uiso 1 1 calc R . .
C53 C 0.6066(4) 0.7211(3) 0.1606(2) 0.0538(17) Uani 1 1 d . . .
C54 C 0.5354(7) 0.7529(6) 0.1867(5) 0.036(3) Uiso 0.48 1 d P C 1
H54A H 0.4845 0.7446 0.1789 0.053 Uiso 0.48 1 calc PR C 1
H54B H 0.5345 0.7986 0.1781 0.053 Uiso 0.48 1 calc PR C 1
H54C H 0.5396 0.7366 0.2204 0.053 Uiso 0.48 1 calc PR C 1
C55 C 0.6282(10) 0.7432(8) 0.1127(6) 0.066(5) Uiso 0.48 1 d P C 1
H55A H 0.5950 0.7284 0.0948 0.099 Uiso 0.48 1 calc PR C 1
H55B H 0.6866 0.7271 0.1051 0.099 Uiso 0.48 1 calc PR C 1
H55C H 0.6179 0.7896 0.1047 0.099 Uiso 0.48 1 calc PR C 1
C56 C 0.6672(11) 0.7390(10) 0.1930(7) 0.088(6) Uiso 0.48 1 d P C 1
H56A H 0.7250 0.7251 0.1823 0.132 Uiso 0.48 1 calc PR C 1
H56B H 0.6558 0.7176 0.2259 0.132 Uiso 0.48 1 calc PR C 1
H56C H 0.6563 0.7849 0.1898 0.132 Uiso 0.48 1 calc PR C 1
C54' C 0.5137(9) 0.7515(8) 0.1733(6) 0.076(5) Uiso 0.52 1 d P C 2
H54D H 0.4777 0.7377 0.1565 0.113 Uiso 0.52 1 calc PR C 2
H54E H 0.5071 0.7978 0.1642 0.113 Uiso 0.52 1 calc PR C 2
H54F H 0.4990 0.7377 0.2071 0.113 Uiso 0.52 1 calc PR C 2
C55' C 0.5968(9) 0.7431(7) 0.1036(5) 0.057(4) Uiso 0.52 1 d P C 2
H55D H 0.5496 0.7281 0.0973 0.086 Uiso 0.52 1 calc PR C 2
H55E H 0.6469 0.7248 0.0864 0.086 Uiso 0.52 1 calc PR C 2
H55F H 0.5880 0.7894 0.0933 0.086 Uiso 0.52 1 calc PR C 2
C56' C 0.6809(7) 0.7462(6) 0.1684(5) 0.052(3) Uiso 0.52 1 d P C 2
H56D H 0.7306 0.7275 0.1513 0.079 Uiso 0.52 1 calc PR C 2
H56E H 0.6878 0.7347 0.2019 0.079 Uiso 0.52 1 calc PR C 2
H56F H 0.6714 0.7925 0.1571 0.079 Uiso 0.52 1 calc PR C 2
C57 C 0.7979(3) 0.4943(2) 0.02389(17) 0.0305(12) Uani 1 1 d . . .
C58 C 0.7389(3) 0.5465(3) 0.03165(19) 0.0391(14) Uani 1 1 d . . .
H58A H 0.6866 0.5404 0.0478 0.047 Uiso 1 1 calc R . .
C59 C 0.7561(3) 0.6066(3) 0.0161(2) 0.0466(15) Uani 1 1 d . . .
H59A H 0.7151 0.6415 0.0216 0.056 Uiso 1 1 calc R . .
C60 C 0.8318(3) 0.6180(3) -0.00763(19) 0.0425(14) Uani 1 1 d . . .
C61 C 0.8897(3) 0.5664(3) -0.0153(2) 0.0451(15) Uani 1 1 d . . .
H61A H 0.9419 0.5725 -0.0315 0.054 Uiso 1 1 calc R . .
C62 C 0.8727(3) 0.5051(2) 0.00057(18) 0.0359(13) Uani 1 1 d . . .
H62A H 0.9138 0.4702 -0.0049 0.043 Uiso 1 1 calc R . .
C63 C 0.8493(4) 0.6854(3) -0.0221(2) 0.0613(19) Uani 1 1 d . . .
C64 C 0.9364(5) 0.6868(4) -0.0496(3) 0.094(3) Uani 1 1 d . . .
H64A H 0.9393 0.6710 -0.0777 0.141 Uiso 1 1 calc R . .
H64B H 0.9782 0.6599 -0.0296 0.141 Uiso 1 1 calc R . .
H64C H 0.9464 0.7304 -0.0587 0.141 Uiso 1 1 calc R . .
C65 C 0.8569(5) 0.7064(4) 0.0219(3) 0.099(3) Uani 1 1 d . . .
H65A H 0.8022 0.7152 0.0388 0.148 Uiso 1 1 calc R . .
H65B H 0.8810 0.7448 0.0129 0.148 Uiso 1 1 calc R . .
H65C H 0.8923 0.6726 0.0422 0.148 Uiso 1 1 calc R . .
C66 C 0.7846(7) 0.7304(4) -0.0486(5) 0.220(8) Uani 1 1 d . . .
H66A H 0.7305 0.7259 -0.0314 0.329 Uiso 1 1 calc R . .
H66B H 0.7871 0.7216 -0.0794 0.329 Uiso 1 1 calc R . .
H66C H 0.7931 0.7738 -0.0526 0.329 Uiso 1 1 calc R . .
C67 C 0.8459(3) 0.3757(2) -0.02481(17) 0.0297(12) Uani 1 1 d . . .
C68 C 0.8295(3) 0.4262(3) -0.06294(18) 0.0343(13) Uani 1 1 d . . .
H68A H 0.7845 0.4598 -0.0601 0.041 Uiso 1 1 calc R . .
C69 C 0.8774(3) 0.4282(3) -0.10475(19) 0.0417(14) Uani 1 1 d . . .
H69A H 0.8655 0.4641 -0.1300 0.050 Uiso 1 1 calc R . .
C70 C 0.9425(3) 0.3803(3) -0.11187(18) 0.0365(13) Uani 1 1 d . . .
C71 C 0.9548(3) 0.3277(3) -0.07513(18) 0.0374(13) Uani 1 1 d . . .
H71A H 0.9960 0.2921 -0.0791 0.045 Uiso 1 1 calc R . .
C72 C 0.9069(3) 0.3263(3) -0.03200(18) 0.0363(13) Uani 1 1 d . . .
H72A H 0.9171 0.2899 -0.0070 0.044 Uiso 1 1 calc R . .
C73 C 1.0023(3) 0.3881(3) -0.1570(2) 0.0475(15) Uani 1 1 d . . .
C74 C 1.0575(4) 0.3262(3) -0.1618(2) 0.073(2) Uani 1 1 d . . .
H74A H 1.0238 0.2948 -0.1606 0.109 Uiso 1 1 calc R . .
H74B H 1.0927 0.3109 -0.1361 0.109 Uiso 1 1 calc R . .
H74C H 1.0920 0.3328 -0.1918 0.109 Uiso 1 1 calc R . .
C75 C 0.9562(4) 0.4177(4) -0.2007(2) 0.091(3) Uani 1 1 d . . .
H75A H 0.9192 0.3902 -0.2029 0.136 Uiso 1 1 calc R . .
H75B H 0.9960 0.4225 -0.2286 0.136 Uiso 1 1 calc R . .
H75C H 0.9241 0.4594 -0.1984 0.136 Uiso 1 1 calc R . .
C76 C 1.0546(4) 0.4356(4) -0.1547(3) 0.087(3) Uani 1 1 d . . .
H76A H 1.0191 0.4767 -0.1542 0.130 Uiso 1 1 calc R . .
H76B H 1.0954 0.4404 -0.1821 0.130 Uiso 1 1 calc R . .
H76C H 1.0829 0.4201 -0.1262 0.130 Uiso 1 1 calc R . .
C77 C 0.8027(4) 0.2155(3) -0.0106(2) 0.0562(19) Uani 1 1 d . . .
C78 C 0.7486(4) 0.2649(4) -0.0357(2) 0.0616(19) Uani 1 1 d . D .
H78A H 0.7126 0.2942 -0.0202 0.074 Uiso 1 1 calc R . .
C79 C 0.7471(4) 0.2716(4) -0.0835(3) 0.069(2) Uani 1 1 d . . .
H79A H 0.7098 0.3047 -0.1009 0.083 Uiso 1 1 calc R D .
C80 C 0.8010(4) 0.2291(3) -0.1043(3) 0.065(2) Uani 1 1 d . D .
C81 C 0.8567(5) 0.1817(3) -0.0817(2) 0.0631(19) Uani 1 1 d . . .
H81A H 0.8949 0.1542 -0.0977 0.076 Uiso 1 1 calc R D .
C82 C 0.8554(5) 0.1746(4) -0.0312(3) 0.089(3) Uani 1 1 d . D .
H82A H 0.8919 0.1412 -0.0135 0.107 Uiso 1 1 calc R . .
C83 C 0.7969(5) 0.2374(4) -0.1601(3) 0.081(2) Uani 1 1 d . . .
C84 C 0.8558(5) 0.1892(4) -0.1775(3) 0.091(3) Uani 1 1 d . D .
H84A H 0.8539 0.1965 -0.2113 0.137 Uiso 1 1 calc R . .
H84B H 0.8424 0.1474 -0.1618 0.137 Uiso 1 1 calc R . .
H84C H 0.9111 0.1907 -0.1713 0.137 Uiso 1 1 calc R . .
C85 C 0.8189(6) 0.3025(4) -0.1859(3) 0.110(3) Uani 1 1 d . D .
H85A H 0.8185 0.3085 -0.2197 0.165 Uiso 1 1 calc R . .
H85B H 0.8737 0.3043 -0.1791 0.165 Uiso 1 1 calc R . .
H85C H 0.7783 0.3361 -0.1751 0.165 Uiso 1 1 calc R . .
C86 C 0.7114(6) 0.2360(6) -0.1682(3) 0.152(5) Uani 1 1 d . D .
H86A H 0.7067 0.2468 -0.2020 0.228 Uiso 1 1 calc R . .
H86B H 0.6722 0.2669 -0.1538 0.228 Uiso 1 1 calc R . .
H86C H 0.6991 0.1936 -0.1542 0.228 Uiso 1 1 calc R . .
C87 C 0.8011(9) 0.0824(8) 0.0770(5) 0.033(5) Uiso 0.49 1 d P D 1
C88 C 0.7665(9) 0.0670(7) 0.0441(5) 0.044(4) Uiso 0.49 1 d P D 1
H88A H 0.7395 0.0998 0.0208 0.053 Uiso 0.49 1 calc PR D 1
C89 C 0.7702(11) 0.0010(10) 0.0439(6) 0.063(5) Uiso 0.49 1 d P D 1
H89A H 0.7421 -0.0097 0.0225 0.075 Uiso 0.49 1 calc PR D 1
C90 C 0.8137(10) -0.0435(8) 0.0743(7) 0.058(5) Uiso 0.49 1 d P D 1
C91 C 0.8540(9) -0.0285(7) 0.1067(5) 0.049(4) Uiso 0.49 1 d P D 1
H91A H 0.8884 -0.0608 0.1267 0.058 Uiso 0.49 1 calc PR D 1
C92 C 0.8430(9) 0.0325(7) 0.1091(6) 0.047(5) Uiso 0.49 1 d P D 1
H92A H 0.8646 0.0418 0.1337 0.057 Uiso 0.49 1 calc PR D 1
C93 C 0.8244(13) -0.1184(13) 0.0711(10) 0.097(6) Uiso 0.49 1 d P D 1
C94 C 0.9033(14) -0.1503(12) 0.0724(9) 0.139(9) Uiso 0.49 1 d P D 1
H94A H 0.9054 -0.1942 0.0710 0.167 Uiso 0.49 1 calc PR D 1
H94B H 0.9238 -0.1502 0.1015 0.167 Uiso 0.49 1 calc PR D 1
H94C H 0.9378 -0.1297 0.0456 0.167 Uiso 0.49 1 calc PR D 1
C95 C 0.7624(11) -0.1256(8) 0.0487(5) 0.071(4) Uiso 0.49 1 d P D 1
H95A H 0.7741 -0.1682 0.0429 0.107 Uiso 0.49 1 calc PR D 1
H95B H 0.7588 -0.0939 0.0188 0.107 Uiso 0.49 1 calc PR D 1
H95C H 0.7100 -0.1198 0.0683 0.107 Uiso 0.49 1 calc PR D 1
C96 C 0.8956(19) -0.1179(16) 0.0169(11) 0.188(13) Uiso 0.49 1 d P D 1
H96A H 0.9255 -0.0828 0.0110 0.225 Uiso 0.49 1 calc PR D 1
H96B H 0.8640 -0.1124 -0.0095 0.225 Uiso 0.49 1 calc PR D 1
H96C H 0.9348 -0.1581 0.0206 0.225 Uiso 0.49 1 calc PR D 1
C87' C 0.7811(8) 0.0900(6) 0.0680(5) 0.027(4) Uiso 0.51 1 d P D 2
C88' C 0.7422(8) 0.0818(7) 0.0325(5) 0.039(3) Uiso 0.51 1 d P D 2
H88B H 0.7103 0.1169 0.0132 0.047 Uiso 0.51 1 calc PR D 2
C89' C 0.7513(7) 0.0194(6) 0.0257(5) 0.043(4) Uiso 0.51 1 d P D 2
H89B H 0.7262 0.0136 0.0010 0.052 Uiso 0.51 1 calc PR D 2
C90' C 0.7973(9) -0.0349(8) 0.0553(6) 0.040(3) Uiso 0.51 1 d P D 2
C91' C 0.8268(8) -0.0257(6) 0.0919(5) 0.037(3) Uiso 0.51 1 d P D 2
H91C H 0.8502 -0.0611 0.1148 0.044 Uiso 0.51 1 calc PR D 2
C92' C 0.8231(9) 0.0374(8) 0.0968(5) 0.041(4) Uiso 0.51 1 d P D 2
H92B H 0.8505 0.0430 0.1207 0.049 Uiso 0.51 1 calc PR D 2
C93' C 0.8060(9) -0.1005(7) 0.0449(5) 0.054(4) Uiso 0.51 1 d P D 2
C94' C 0.8334(13) -0.1537(11) 0.0906(7) 0.111(7) Uiso 0.51 1 d P D 2
H94D H 0.8437 -0.1956 0.0838 0.167 Uiso 0.51 1 calc PR D 2
H94E H 0.7894 -0.1518 0.1163 0.167 Uiso 0.51 1 calc PR D 2
H94F H 0.8837 -0.1463 0.0996 0.167 Uiso 0.51 1 calc PR D 2
C95' C 0.7160(9) -0.1102(7) 0.0381(5) 0.071(4) Uiso 0.51 1 d P D 2
H95D H 0.7203 -0.1521 0.0320 0.106 Uiso 0.51 1 calc PR D 2
H95E H 0.6943 -0.0774 0.0115 0.106 Uiso 0.51 1 calc PR D 2
H95F H 0.6788 -0.1071 0.0665 0.106 Uiso 0.51 1 calc PR D 2
C96' C 0.8536(9) -0.0986(8) -0.0025(5) 0.074(4) Uiso 0.51 1 d P D 2
H96D H 0.8612 -0.1402 -0.0096 0.110 Uiso 0.51 1 calc PR D 2
H96E H 0.9075 -0.0881 -0.0024 0.110 Uiso 0.51 1 calc PR D 2
H96F H 0.8231 -0.0664 -0.0263 0.110 Uiso 0.51 1 calc PR D 2
C97 C 0.9217(3) 0.2709(2) 0.18529(18) 0.0322(12) Uani 1 1 d . . .
C98 C 0.9568(3) 0.2139(3) 0.21390(19) 0.0406(14) Uani 1 1 d . . .
C99 C 1.0344(3) 0.2090(3) 0.2267(2) 0.0493(16) Uani 1 1 d . . .
H99A H 1.0589 0.1703 0.2461 0.059 Uiso 1 1 calc R . .
C100 C 1.0775(3) 0.2581(3) 0.2125(2) 0.0420(14) Uani 1 1 d . . .
C101 C 1.0411(3) 0.3141(3) 0.1836(2) 0.0498(16) Uani 1 1 d . . .
H10A H 1.0710 0.3478 0.1732 0.060 Uiso 1 1 calc R . .
C102 C 0.9632(3) 0.3233(3) 0.16920(19) 0.0414(14) Uani 1 1 d . . .
C103 C 0.9073(4) 0.1621(3) 0.2310(2) 0.0656(19) Uani 1 1 d . . .
H10B H 0.8539 0.1785 0.2462 0.098 Uiso 1 1 calc R . .
H10C H 0.9370 0.1271 0.2534 0.098 Uiso 1 1 calc R . .
H10D H 0.8987 0.1468 0.2044 0.098 Uiso 1 1 calc R . .
C104 C 1.1605(3) 0.2522(3) 0.2275(2) 0.0618(18) Uani 1 1 d . . .
H10E H 1.1952 0.2743 0.2016 0.093 Uiso 1 1 calc R . .
H10F H 1.1859 0.2073 0.2365 0.093 Uiso 1 1 calc R . .
H10G H 1.1550 0.2711 0.2543 0.093 Uiso 1 1 calc R . .
C105 C 0.9264(3) 0.3824(3) 0.1359(2) 0.0612(19) Uani 1 1 d . . .
H10H H 0.9646 0.4123 0.1275 0.092 Uiso 1 1 calc R . .
H10I H 0.8744 0.4018 0.1508 0.092 Uiso 1 1 calc R . .
H10J H 0.9162 0.3719 0.1076 0.092 Uiso 1 1 calc R . .
Mn2 Mn 0.23026(4) 0.28289(3) 0.36814(3) 0.0295(2) Uani 1 1 d . . .
N21 N 0.2944(2) 0.23288(18) 0.32835(13) 0.0269(10) Uani 1 1 d . . .
N22 N 0.2967(2) 0.34563(19) 0.34350(14) 0.0287(10) Uani 1 1 d . . .
N23 N 0.2220(2) 0.30623(19) 0.42509(14) 0.0352(11) Uani 1 1 d . . .
N24 N 0.2205(2) 0.20601(18) 0.41105(13) 0.0279(10) Uani 1 1 d . . .
N25 N 0.3533(2) 0.31571(19) 0.27155(13) 0.0242(9) Uani 1 1 d . . .
N26 N 0.2562(2) 0.4089(2) 0.40170(15) 0.0366(11) Uani 1 1 d . . .
N27 N 0.2554(2) 0.13039(19) 0.36456(15) 0.0309(10) Uani 1 1 d . . .
N28 N 0.1432(2) 0.31126(19) 0.34697(15) 0.0354(11) Uani 1 1 d . . .
C201 C 0.2874(2) 0.1718(2) 0.32880(17) 0.0261(12) Uani 1 1 d . . .
C202 C 0.3250(3) 0.1564(2) 0.28532(16) 0.0249(11) Uani 1 1 d . . .
C203 C 0.3565(3) 0.2088(2) 0.25897(16) 0.0278(12) Uani 1 1 d . . .
C204 C 0.3366(3) 0.2576(2) 0.28577(16) 0.0264(12) Uani 1 1 d . . .
C205 C 0.3353(3) 0.3560(2) 0.29848(17) 0.0274(12) Uani 1 1 d . . .
C206 C 0.3515(3) 0.4201(2) 0.28511(18) 0.0311(12) Uani 1 1 d . . .
C207 C 0.3252(3) 0.4469(2) 0.32305(18) 0.0296(12) Uani 1 1 d . . .
C208 C 0.2897(3) 0.3990(2) 0.35959(18) 0.0306(12) Uani 1 1 d . . .
C209 C 0.2249(3) 0.3625(2) 0.43357(18) 0.0326(13) Uani 1 1 d . . .
C210 C 0.1896(3) 0.3626(3) 0.48066(19) 0.0393(14) Uani 1 1 d . . .
C211 C 0.1671(3) 0.3038(2) 0.50044(18) 0.0352(13) Uani 1 1 d . . .
C212 C 0.1878(3) 0.2680(3) 0.46549(18) 0.0362(13) Uani 1 1 d . . .
C213 C 0.1906(3) 0.2061(2) 0.45714(18) 0.0321(13) Uani 1 1 d . . .
C214 C 0.1742(3) 0.1448(2) 0.48018(18) 0.0319(12) Uani 1 1 d . . .
C215 C 0.1957(3) 0.1079(2) 0.44777(17) 0.0286(12) Uani 1 1 d . . .
C216 C 0.2248(3) 0.1476(2) 0.40401(17) 0.0288(12) Uani 1 1 d . . .
C217 C 0.3228(3) 0.0969(2) 0.27348(16) 0.0288(12) Uani 1 1 d . . .
C218 C 0.2497(3) 0.0723(3) 0.28369(17) 0.0348(13) Uani 1 1 d . . .
H21B H 0.2022 0.0945 0.2984 0.042 Uiso 1 1 calc R . .
C219 C 0.2458(3) 0.0168(3) 0.27280(19) 0.0409(14) Uani 1 1 d . . .
H21C H 0.1953 0.0017 0.2801 0.049 Uiso 1 1 calc R . .
C220 C 0.3124(3) -0.0177(3) 0.2518(2) 0.0405(14) Uani 1 1 d . E .
C221 C 0.3848(3) 0.0071(3) 0.2414(2) 0.0448(15) Uani 1 1 d . . .
H22B H 0.4321 -0.0149 0.2265 0.054 Uiso 1 1 calc R . .
C222 C 0.3893(3) 0.0629(2) 0.25244(18) 0.0352(13) Uani 1 1 d . . .
H22C H 0.4398 0.0780 0.2452 0.042 Uiso 1 1 calc R . .
C223 C 0.3063(4) -0.0787(3) 0.2386(3) 0.068(2) Uani 1 1 d . . .
C224 C 0.3890(17) -0.1280(13) 0.2471(8) 0.060(6) Uani 0.53 1 d P E 1
H22D H 0.4345 -0.1109 0.2265 0.090 Uiso 0.53 1 calc PR E 1
H22E H 0.3841 -0.1677 0.2404 0.090 Uiso 0.53 1 calc PR E 1
H22F H 0.3998 -0.1359 0.2798 0.090 Uiso 0.53 1 calc PR E 1
C225 C 0.2397(8) -0.1041(7) 0.2544(6) 0.061(4) Uani 0.53 1 d P E 1
H22G H 0.1916 -0.0747 0.2414 0.091 Uiso 0.53 1 calc PR E 1
H22H H 0.2319 -0.1124 0.2886 0.091 Uiso 0.53 1 calc PR E 1
H22I H 0.2464 -0.1440 0.2448 0.091 Uiso 0.53 1 calc PR E 1
C226 C 0.3120(10) -0.0607(8) 0.1800(5) 0.087(5) Uani 0.53 1 d P E 1
H22J H 0.3509 -0.0317 0.1671 0.131 Uiso 0.53 1 calc PR E 1
H22K H 0.2576 -0.0402 0.1699 0.131 Uiso 0.53 1 calc PR E 1
H22L H 0.3310 -0.0995 0.1688 0.131 Uiso 0.53 1 calc PR E 1
C824 C 0.3757(17) -0.1154(14) 0.2248(8) 0.053(6) Uani 0.47 1 d P E 2
H82C H 0.4025 -0.0915 0.1961 0.079 Uiso 0.47 1 calc PR E 2
H82D H 0.3622 -0.1531 0.2188 0.079 Uiso 0.47 1 calc PR E 2
H82E H 0.4129 -0.1283 0.2495 0.079 Uiso 0.47 1 calc PR E 2
C825 C 0.2689(10) -0.1221(8) 0.2928(7) 0.082(5) Uani 0.47 1 d P E 2
H82F H 0.3113 -0.1336 0.3145 0.123 Uiso 0.47 1 calc PR E 2
H82G H 0.2545 -0.1606 0.2888 0.123 Uiso 0.47 1 calc PR E 2
H82H H 0.2199 -0.0963 0.3055 0.123 Uiso 0.47 1 calc PR E 2
C826 C 0.2319(10) -0.0653(8) 0.2131(8) 0.084(6) Uani 0.47 1 d P E 2
H82I H 0.2378 -0.0320 0.1844 0.127 Uiso 0.47 1 calc PR E 2
H82J H 0.1830 -0.0513 0.2331 0.127 Uiso 0.47 1 calc PR E 2
H82K H 0.2260 -0.1039 0.2049 0.127 Uiso 0.47 1 calc PR E 2
C227 C 0.3977(3) 0.2202(2) 0.21014(16) 0.0267(12) Uani 1 1 d . . .
C228 C 0.3671(3) 0.2038(2) 0.17497(18) 0.0350(13) Uani 1 1 d . . .
H22M H 0.3222 0.1818 0.1828 0.042 Uiso 1 1 calc R . .
C229 C 0.4003(3) 0.2188(3) 0.12917(19) 0.0422(14) Uani 1 1 d . . .
H22N H 0.3768 0.2081 0.1059 0.051 Uiso 1 1 calc R . .
C230 C 0.4680(3) 0.2496(3) 0.11607(19) 0.0442(15) Uani 1 1 d . . .
C231 C 0.5007(3) 0.2639(3) 0.1514(2) 0.0464(15) Uani 1 1 d . . .
H23A H 0.5475 0.2837 0.1438 0.056 Uiso 1 1 calc R . .
C232 C 0.4656(3) 0.2496(3) 0.19829(18) 0.0378(14) Uani 1 1 d . . .
H23B H 0.4886 0.2602 0.2218 0.045 Uiso 1 1 calc R . .
C233 C 0.5048(4) 0.2657(3) 0.0650(2) 0.0596(19) Uani 1 1 d . . .
C234 C 0.5536(8) 0.3155(5) 0.0566(3) 0.163(5) Uani 1 1 d . . .
H23C H 0.5169 0.3569 0.0527 0.245 Uiso 1 1 calc R . .
H23D H 0.5915 0.3145 0.0281 0.245 Uiso 1 1 calc R . .
H23E H 0.5851 0.3085 0.0833 0.245 Uiso 1 1 calc R . .
C235 C 0.5730(6) 0.2099(5) 0.0575(3) 0.144(4) Uani 1 1 d . . .
H23F H 0.5897 0.2145 0.0239 0.216 Uiso 1 1 calc R . .
H23G H 0.5525 0.1702 0.0704 0.216 Uiso 1 1 calc R . .
H23H H 0.6205 0.2093 0.0733 0.216 Uiso 1 1 calc R . .
C236 C 0.4442(7) 0.2757(9) 0.0322(3) 0.229(9) Uani 1 1 d . . .
H23I H 0.4027 0.3134 0.0349 0.343 Uiso 1 1 calc R . .
H23J H 0.4175 0.2387 0.0395 0.343 Uiso 1 1 calc R . .
H23K H 0.4716 0.2816 0.0002 0.343 Uiso 1 1 calc R . .
C237 C 0.3838(3) 0.4503(2) 0.23691(18) 0.0340(13) Uani 1 1 d . . .
C238 C 0.4458(3) 0.4185(3) 0.21121(18) 0.0355(13) Uani 1 1 d . . .
H23L H 0.4715 0.3767 0.2252 0.043 Uiso 1 1 calc R . .
C239 C 0.4720(3) 0.4464(3) 0.16479(18) 0.0425(15) Uani 1 1 d . . .
H23M H 0.5160 0.4236 0.1481 0.051 Uiso 1 1 calc R . .
C240 C 0.4346(4) 0.5067(3) 0.14292(19) 0.0457(16) Uani 1 1 d . . .
C241 C 0.3731(4) 0.5383(3) 0.1693(2) 0.0515(17) Uani 1 1 d . . .
H24D H 0.3476 0.5802 0.1552 0.062 Uiso 1 1 calc R . .
C242 C 0.3469(3) 0.5121(3) 0.2151(2) 0.0438(15) Uani 1 1 d . . .
H24E H 0.3042 0.5357 0.2319 0.053 Uiso 1 1 calc R . .
C243 C 0.4601(4) 0.5383(3) 0.0912(2) 0.0581(19) Uani 1 1 d . . .
C244 C 0.5005(4) 0.5928(4) 0.0901(2) 0.076(2) Uani 1 1 d . . .
H24F H 0.4610 0.6244 0.1037 0.114 Uiso 1 1 calc R . .
H24G H 0.5186 0.6122 0.0576 0.114 Uiso 1 1 calc R . .
H24H H 0.5481 0.5774 0.1082 0.114 Uiso 1 1 calc R . .
C245 C 0.5294(4) 0.4925(4) 0.0674(2) 0.073(2) Uani 1 1 d . . .
H24I H 0.5435 0.5139 0.0348 0.110 Uiso 1 1 calc R . .
H24J H 0.5091 0.4540 0.0683 0.110 Uiso 1 1 calc R . .
H24K H 0.5783 0.4812 0.0844 0.110 Uiso 1 1 calc R . .
C246 C 0.3892(4) 0.5525(4) 0.0629(2) 0.085(3) Uani 1 1 d . . .
H24L H 0.3449 0.5830 0.0746 0.127 Uiso 1 1 calc R . .
H24M H 0.3693 0.5133 0.0654 0.127 Uiso 1 1 calc R . .
H24N H 0.4069 0.5704 0.0300 0.127 Uiso 1 1 calc R . .
C247 C 0.3363(3) 0.5072(2) 0.33043(18) 0.0330(13) Uani 1 1 d . . .
C248 C 0.4112(3) 0.5292(2) 0.31368(18) 0.0366(13) Uani 1 1 d . . .
H24O H 0.4527 0.5057 0.2961 0.044 Uiso 1 1 calc R . .
C249 C 0.4256(3) 0.5829(2) 0.32204(18) 0.0371(13) Uani 1 1 d . . .
H24P H 0.4767 0.5958 0.3098 0.045 Uiso 1 1 calc R . .
C250 C 0.3685(3) 0.6197(2) 0.34777(19) 0.0396(14) Uani 1 1 d . F .
C251 C 0.2945(3) 0.5983(3) 0.3639(2) 0.0469(16) Uani 1 1 d . . .
H25D H 0.2534 0.6222 0.3813 0.056 Uiso 1 1 calc R . .
C252 C 0.2778(3) 0.5441(2) 0.3559(2) 0.0400(14) Uani 1 1 d . . .
H25E H 0.2263 0.5318 0.3678 0.048 Uiso 1 1 calc R . .
C253 C 0.3870(4) 0.6783(3) 0.3592(2) 0.0553(17) Uani 1 1 d . . .
C254 C 0.3845(11) 0.6677(8) 0.4127(6) 0.082(5) Uani 0.50 1 d P F 1
H25F H 0.4187 0.6268 0.4254 0.124 Uiso 0.50 1 calc PR F 1
H25G H 0.3276 0.6679 0.4269 0.124 Uiso 0.50 1 calc PR F 1
H25H H 0.4054 0.7018 0.4197 0.124 Uiso 0.50 1 calc PR F 1
C255 C 0.4665(10) 0.6986(9) 0.3348(7) 0.076(6) Uani 0.50 1 d P F 1
H25I H 0.5128 0.6638 0.3433 0.113 Uiso 0.50 1 calc PR F 1
H25J H 0.4737 0.7357 0.3445 0.113 Uiso 0.50 1 calc PR F 1
H25K H 0.4645 0.7093 0.3008 0.113 Uiso 0.50 1 calc PR F 1
C256 C 0.3125(9) 0.7365(7) 0.3411(8) 0.085(5) Uani 0.50 1 d P F 1
H25L H 0.3159 0.7465 0.3068 0.127 Uiso 0.50 1 calc PR F 1
H25M H 0.3173 0.7739 0.3512 0.127 Uiso 0.50 1 calc PR F 1
H25N H 0.2594 0.7241 0.3543 0.127 Uiso 0.50 1 calc PR F 1
C854 C 0.4607(10) 0.6528(7) 0.3914(6) 0.079(5) Uani 0.50 1 d P F 2
H85D H 0.4966 0.6160 0.3822 0.118 Uiso 0.50 1 calc PR F 2
H85E H 0.4385 0.6403 0.4243 0.118 Uiso 0.50 1 calc PR F 2
H85F H 0.4925 0.6863 0.3877 0.118 Uiso 0.50 1 calc PR F 2
C855 C 0.4235(11) 0.7180(8) 0.3140(6) 0.068(5) Uani 0.50 1 d P F 2
H85G H 0.4705 0.6915 0.3002 0.101 Uiso 0.50 1 calc PR F 2
H85H H 0.4418 0.7533 0.3207 0.101 Uiso 0.50 1 calc PR F 2
H85I H 0.3816 0.7345 0.2919 0.101 Uiso 0.50 1 calc PR F 2
C856 C 0.3215(10) 0.7141(9) 0.3848(8) 0.087(6) Uani 0.50 1 d P F 2
H85J H 0.2966 0.6850 0.4112 0.131 Uiso 0.50 1 calc PR F 2
H85K H 0.2795 0.7381 0.3639 0.131 Uiso 0.50 1 calc PR F 2
H85L H 0.3441 0.7435 0.3965 0.131 Uiso 0.50 1 calc PR F 2
C257 C 0.1716(3) 0.4191(3) 0.50076(19) 0.0405(14) Uani 1 1 d . . .
C258 C 0.2274(3) 0.4598(3) 0.4931(2) 0.0511(17) Uani 1 1 d . . .
H25O H 0.2794 0.4503 0.4759 0.061 Uiso 1 1 calc R . .
C259 C 0.2086(4) 0.5129(3) 0.5098(2) 0.0605(19) Uani 1 1 d . . .
H25P H 0.2487 0.5392 0.5037 0.073 Uiso 1 1 calc R . .
C260 C 0.1349(3) 0.5312(3) 0.5351(2) 0.0472(15) Uani 1 1 d . . .
C261 C 0.0775(3) 0.4903(3) 0.5423(2) 0.0477(16) Uani 1 1 d . . .
H26D H 0.0249 0.5008 0.5585 0.057 Uiso 1 1 calc R . .
C262 C 0.0963(3) 0.4356(3) 0.5261(2) 0.0434(15) Uani 1 1 d . . .
H26E H 0.0570 0.4086 0.5324 0.052 Uiso 1 1 calc R . .
C263 C 0.1176(4) 0.5897(3) 0.5545(3) 0.069(2) Uani 1 1 d . . .
C264 C 0.0231(4) 0.6126(3) 0.5639(3) 0.072(2) Uani 1 1 d . . .
H26F H -0.0006 0.5795 0.5874 0.108 Uiso 1 1 calc R . .
H26G H -0.0024 0.6215 0.5348 0.108 Uiso 1 1 calc R . .
H26H H 0.0130 0.6512 0.5755 0.108 Uiso 1 1 calc R . .
C265 C 0.1511(7) 0.6431(4) 0.5192(5) 0.192(7) Uani 1 1 d . . .
H26I H 0.2101 0.6296 0.5112 0.288 Uiso 1 1 calc R . .
H26J H 0.1424 0.6801 0.5326 0.288 Uiso 1 1 calc R . .
H26K H 0.1226 0.6543 0.4909 0.288 Uiso 1 1 calc R . .
C266 C 0.1565(5) 0.5765(5) 0.6003(4) 0.126(4) Uani 1 1 d . . .
H26L H 0.2148 0.5577 0.5957 0.190 Uiso 1 1 calc R . .
H26M H 0.1282 0.5471 0.6249 0.190 Uiso 1 1 calc R . .
H26N H 0.1512 0.6163 0.6097 0.190 Uiso 1 1 calc R . .
C267 C 0.1261(3) 0.2862(2) 0.5482(2) 0.0388(14) Uani 1 1 d . . .
C268 C 0.1547(3) 0.2961(2) 0.5854(2) 0.0413(14) Uani 1 1 d . . .
H26O H 0.2084 0.3055 0.5819 0.050 Uiso 1 1 calc R . .
C269 C 0.1079(3) 0.2931(3) 0.6282(2) 0.0438(15) Uani 1 1 d . . .
H26P H 0.1305 0.2999 0.6534 0.053 Uiso 1 1 calc R . .
C270 C 0.0291(3) 0.2803(3) 0.6350(2) 0.0440(15) Uani 1 1 d . . .
C271 C 0.0022(3) 0.2645(3) 0.5979(2) 0.0480(16) Uani 1 1 d . . .
H27A H -0.0496 0.2517 0.6020 0.058 Uiso 1 1 calc R . .
C272 C 0.0499(3) 0.2673(3) 0.55507(19) 0.0421(14) Uani 1 1 d . . .
H27B H 0.0306 0.2562 0.5304 0.051 Uiso 1 1 calc R . .
C273 C -0.0275(4) 0.2890(3) 0.6793(2) 0.0536(17) Uani 1 1 d . . .
C274 C 0.0174(4) 0.2559(3) 0.7233(2) 0.0647(19) Uani 1 1 d . . .
H27C H 0.0355 0.2107 0.7242 0.097 Uiso 1 1 calc R . .
H27D H -0.0201 0.2609 0.7514 0.097 Uiso 1 1 calc R . .
H27E H 0.0654 0.2750 0.7224 0.097 Uiso 1 1 calc R . .
C275 C -0.1064(3) 0.2652(4) 0.6832(2) 0.067(2) Uani 1 1 d . . .
H27F H -0.0939 0.2200 0.6836 0.100 Uiso 1 1 calc R . .
H27G H -0.1367 0.2887 0.6563 0.100 Uiso 1 1 calc R . .
H27H H -0.1399 0.2715 0.7122 0.100 Uiso 1 1 calc R . .
C276 C -0.0482(5) 0.3620(4) 0.6760(3) 0.084(2) Uani 1 1 d . . .
H27I H -0.0712 0.3841 0.6464 0.126 Uiso 1 1 calc R . .
H27J H 0.0021 0.3770 0.6773 0.126 Uiso 1 1 calc R . .
H27K H -0.0885 0.3705 0.7022 0.126 Uiso 1 1 calc R . .
C277 C 0.1400(3) 0.1219(2) 0.52890(18) 0.0343(13) Uani 1 1 d . . .
C278 C 0.1750(3) 0.1276(3) 0.5675(2) 0.0448(15) Uani 1 1 d . . .
H27L H 0.2192 0.1499 0.5623 0.054 Uiso 1 1 calc R . .
C279 C 0.1459(3) 0.1012(3) 0.6121(2) 0.0472(15) Uani 1 1 d . . .
H27M H 0.1699 0.1060 0.6376 0.057 Uiso 1 1 calc R . .
C280 C 0.0812(3) 0.0671(3) 0.6213(2) 0.0426(15) Uani 1 1 d . G .
C281 C 0.0479(3) 0.0630(3) 0.58325(19) 0.0403(14) Uani 1 1 d . . .
H28B H 0.0038 0.0406 0.5883 0.048 Uiso 1 1 calc R . .
C282 C 0.0756(3) 0.0899(3) 0.53803(19) 0.0379(14) Uani 1 1 d . . .
H28C H 0.0499 0.0864 0.5128 0.045 Uiso 1 1 calc R . .
C283 C 0.0548(4) 0.0348(3) 0.6723(2) 0.0608(19) Uani 1 1 d . . .
C284 C 0.1271(4) -0.0152(4) 0.6898(3) 0.096(3) Uani 1 1 d . G .
H28D H 0.1327 -0.0511 0.6756 0.145 Uiso 1 1 calc R . .
H28E H 0.1182 -0.0297 0.7239 0.145 Uiso 1 1 calc R . .
H28F H 0.1775 0.0028 0.6813 0.145 Uiso 1 1 calc R . .
C285 C -0.0187(6) 0.0105(7) 0.6793(4) 0.047(3) Uani 0.63 1 d P G 1
H28G H -0.0106 -0.0244 0.6638 0.071 Uiso 0.63 1 calc PR G 1
H28H H -0.0631 0.0441 0.6661 0.071 Uiso 0.63 1 calc PR G 1
H28I H -0.0334 -0.0050 0.7129 0.071 Uiso 0.63 1 calc PR G 1
C286 C 0.0461(8) 0.0809(6) 0.7051(4) 0.063(3) Uani 0.63 1 d P G 1
H28J H 0.1000 0.0909 0.7058 0.094 Uiso 0.63 1 calc PR G 1
H28K H 0.0252 0.0605 0.7368 0.094 Uiso 0.63 1 calc PR G 1
H28L H 0.0077 0.1200 0.6933 0.094 Uiso 0.63 1 calc PR G 1
C885 C -0.0112(13) -0.0134(10) 0.6690(9) 0.043(6) Uiso 0.37 1 d P G 2
H88D H 0.0192 -0.0474 0.6543 0.065 Uiso 0.37 1 calc PR G 2
H88E H -0.0557 0.0117 0.6502 0.065 Uiso 0.37 1 calc PR G 2
H88F H -0.0345 -0.0320 0.7006 0.065 Uiso 0.37 1 calc PR G 2
C886 C -0.018(2) 0.0875(17) 0.6886(10) 0.160(16) Uani 0.37 1 d P G 2
H88G H 0.0031 0.1098 0.7071 0.240 Uiso 0.37 1 calc PR G 2
H88H H -0.0624 0.0668 0.7077 0.240 Uiso 0.37 1 calc PR G 2
H88I H -0.0402 0.1179 0.6610 0.240 Uiso 0.37 1 calc PR G 2
C287 C 0.1962(3) 0.0394(2) 0.45500(17) 0.0289(12) Uani 1 1 d . . .
C288 C 0.2229(3) -0.0035(2) 0.49547(18) 0.0325(12) Uani 1 1 d . . .
H28M H 0.2419 0.0112 0.5184 0.039 Uiso 1 1 calc R . .
C289 C 0.2222(3) -0.0672(3) 0.50262(19) 0.0368(13) Uani 1 1 d . . .
H28N H 0.2412 -0.0955 0.5305 0.044 Uiso 1 1 calc R . .
C290 C 0.1943(3) -0.0920(2) 0.47015(19) 0.0363(13) Uani 1 1 d . . .
C291 C 0.1684(3) -0.0485(2) 0.42956(18) 0.0329(13) Uani 1 1 d . . .
H29B H 0.1500 -0.0632 0.4064 0.039 Uiso 1 1 calc R . .
C292 C 0.1688(3) 0.0156(2) 0.42224(18) 0.0319(12) Uani 1 1 d . . .
H29C H 0.1501 0.0439 0.3944 0.038 Uiso 1 1 calc R . .
C293 C 0.1907(3) -0.1625(2) 0.4812(2) 0.0464(15) Uani 1 1 d . . .
C294 C 0.2757(3) -0.2020(3) 0.4913(2) 0.0535(16) Uani 1 1 d . . .
H29D H 0.2944 -0.1910 0.5172 0.080 Uiso 1 1 calc R . .
H29E H 0.3147 -0.1932 0.4633 0.080 Uiso 1 1 calc R . .
H29F H 0.2726 -0.2471 0.4998 0.080 Uiso 1 1 calc R . .
C295 C 0.1282(4) -0.1769(3) 0.5251(2) 0.0556(17) Uani 1 1 d . . .
H29G H 0.1466 -0.1668 0.5515 0.083 Uiso 1 1 calc R . .
H29H H 0.1246 -0.2219 0.5329 0.083 Uiso 1 1 calc R . .
H29I H 0.0740 -0.1511 0.5185 0.083 Uiso 1 1 calc R . .
C296 C 0.1621(4) -0.1804(3) 0.4393(2) 0.0619(18) Uani 1 1 d . . .
H29J H 0.2032 -0.1738 0.4121 0.093 Uiso 1 1 calc R . .
H29K H 0.1091 -0.1535 0.4313 0.093 Uiso 1 1 calc R . .
H29L H 0.1561 -0.2249 0.4483 0.093 Uiso 1 1 calc R . .
C297 C 0.0704(3) 0.3338(3) 0.32693(18) 0.0371(14) Uani 1 1 d . . .
C298 C 0.0183(3) 0.2915(3) 0.3281(2) 0.0444(15) Uani 1 1 d . . .
C299 C -0.0526(4) 0.3155(3) 0.3060(2) 0.0594(18) Uani 1 1 d . . .
H29M H -0.0874 0.2871 0.3057 0.071 Uiso 1 1 calc R . .
C300 C -0.0754(3) 0.3790(3) 0.2843(2) 0.0578(18) Uani 1 1 d . . .
C301 C -0.0231(3) 0.4209(3) 0.2852(2) 0.0495(16) Uani 1 1 d . . .
H30A H -0.0376 0.4647 0.2707 0.059 Uiso 1 1 calc R . .
C302 C 0.0491(3) 0.3992(3) 0.30688(19) 0.0434(15) Uani 1 1 d . . .
C303 C 0.0421(3) 0.2216(3) 0.3509(2) 0.0604(18) Uani 1 1 d . . .
H30B H -0.0019 0.1997 0.3494 0.091 Uiso 1 1 calc R . .
H30C H 0.0503 0.2164 0.3838 0.091 Uiso 1 1 calc R . .
H30D H 0.0932 0.2036 0.3344 0.091 Uiso 1 1 calc R . .
C304 C -0.1539(3) 0.4038(3) 0.2618(2) 0.068(2) Uani 1 1 d . . .
H30E H -0.1529 0.3834 0.2362 0.103 Uiso 1 1 calc R . .
H30F H -0.1597 0.4497 0.2493 0.103 Uiso 1 1 calc R . .
H30G H -0.2005 0.3945 0.2851 0.103 Uiso 1 1 calc R . .
C305 C 0.1042(3) 0.4441(3) 0.3092(2) 0.0525(16) Uani 1 1 d . . .
H30H H 0.1168 0.4366 0.3415 0.079 Uiso 1 1 calc R . .
H30I H 0.0759 0.4880 0.2987 0.079 Uiso 1 1 calc R . .
H30J H 0.1554 0.4366 0.2889 0.079 Uiso 1 1 calc R . .
C1S C 0.7165(3) 0.2412(3) 0.3617(2) 0.0537(16) Uani 1 1 d . . .
H1SA H 0.6858 0.2602 0.3339 0.064 Uiso 1 1 calc R . .
H1SB H 0.6795 0.2192 0.3868 0.064 Uiso 1 1 calc R . .
Cl1 Cl 0.74461(9) 0.30133(8) 0.38022(6) 0.0593(4) Uani 1 1 d . . .
Cl2 Cl 0.80233(10) 0.18573(9) 0.34761(8) 0.0788(6) Uani 1 1 d . . .
C2S C 0.7170(4) 0.6052(3) -0.1628(2) 0.0650(19) Uani 1 1 d . . .
H2SA H 0.6861 0.6475 -0.1772 0.078 Uiso 1 1 calc R . .
H2SB H 0.6810 0.5739 -0.1586 0.078 Uiso 1 1 calc R . .
Cl3 Cl 0.80627(10) 0.58583(9) -0.20026(7) 0.0726(5) Uani 1 1 d . . .
Cl4 Cl 0.74338(14) 0.60584(10) -0.10817(7) 0.0929(7) Uani 1 1 d . . .
C3S C 0.6281(3) 0.0253(3) 0.6159(2) 0.0585(18) Uani 1 1 d . . .
H3SA H 0.6656 0.0024 0.6401 0.070 Uiso 1 1 calc R . .
H3SB H 0.6604 0.0279 0.5849 0.070 Uiso 1 1 calc R . .
Cl5 Cl 0.54927(9) -0.01760(9) 0.61981(6) 0.0645(5) Uani 1 1 d . . .
Cl6 Cl 0.58905(11) 0.10230(9) 0.62344(7) 0.0778(6) Uani 1 1 d . . .
C4S C 0.6172(4) 0.0127(3) 0.1508(3) 0.077(2) Uani 1 1 d . . .
H4SA H 0.6434 -0.0008 0.1804 0.092 Uiso 1 1 calc R . .
H4SB H 0.6606 0.0223 0.1248 0.092 Uiso 1 1 calc R . .
Cl7 Cl 0.54609(12) 0.08081(10) 0.15175(7) 0.0853(6) Uani 1 1 d . . .
Cl8 Cl 0.57659(13) -0.04987(10) 0.14404(8) 0.0954(7) Uani 1 1 d . . .

loop_
_atom_site_aniso_label
_atom_site_aniso_U_11
_atom_site_aniso_U_22
_atom_site_aniso_U_33
_atom_site_aniso_U_23
_atom_site_aniso_U_13
_atom_site_aniso_U_12
Mn1 0.0284(4) 0.0186(4) 0.0303(5) -0.0011(3) -0.0011(3) -0.0076(3)
N1 0.028(2) 0.020(2) 0.033(3) -0.005(2) 0.0027(19) -0.0091(17)
N2 0.029(2) 0.015(2) 0.028(3) 0.0010(19) -0.0017(18) -0.0052(17)
N3 0.040(2) 0.019(2) 0.022(2) -0.0014(19) 0.0000(19) -0.0104(18)
N4 0.037(2) 0.026(3) 0.031(3) -0.001(2) 0.0031(19) -0.0141(19)
N7 0.033(2) 0.024(2) 0.032(3) 0.002(2) 0.000(2) -0.0087(18)
N5 0.022(2) 0.027(3) 0.032(3) -0.002(2) -0.0037(18) -0.0035(18)
N6 0.033(2) 0.021(2) 0.030(3) 0.000(2) -0.0070(19) -0.0093(18)
N8 0.038(3) 0.019(2) 0.039(3) -0.002(2) 0.002(2) -0.0092(18)
C1 0.025(3) 0.023(3) 0.032(3) -0.002(2) -0.006(2) -0.008(2)
C2 0.027(3) 0.027(3) 0.031(3) 0.002(3) -0.006(2) -0.008(2)
C3 0.017(2) 0.026(3) 0.034(3) 0.003(2) -0.009(2) -0.007(2)
C4 0.023(3) 0.022(3) 0.032(3) 0.000(2) -0.005(2) -0.002(2)
C5 0.021(3) 0.028(3) 0.035(3) -0.006(3) -0.005(2) -0.004(2)
C6 0.025(3) 0.027(3) 0.030(3) -0.011(3) -0.007(2) -0.003(2)
C7 0.026(3) 0.023(3) 0.033(3) -0.002(2) -0.003(2) -0.008(2)
C8 0.023(3) 0.016(3) 0.035(3) 0.000(2) -0.009(2) -0.002(2)
C9 0.036(3) 0.014(3) 0.030(3) 0.001(2) -0.004(2) -0.007(2)
C10 0.030(3) 0.027(3) 0.031(3) 0.000(2) -0.008(2) -0.010(2)
C11 0.038(3) 0.025(3) 0.027(3) 0.001(2) -0.009(2) -0.009(2)
C12 0.040(3) 0.022(3) 0.031(3) -0.002(2) 0.002(2) -0.014(2)
C13 0.042(3) 0.027(3) 0.029(3) -0.004(3) 0.007(2) -0.017(2)
C14 0.054(3) 0.036(4) 0.040(4) -0.017(3) 0.016(3) -0.021(3)
C15 0.045(3) 0.024(3) 0.053(4) -0.011(3) 0.011(3) -0.017(2)
C16 0.038(3) 0.017(3) 0.041(4) -0.011(3) 0.007(2) -0.010(2)
C17 0.030(3) 0.025(3) 0.030(3) 0.005(2) -0.006(2) -0.012(2)
C18 0.037(3) 0.025(3) 0.043(4) 0.005(3) -0.007(3) -0.008(2)
C19 0.042(3) 0.023(3) 0.057(4) -0.001(3) -0.016(3) -0.004(2)
C20 0.041(3) 0.029(3) 0.050(4) 0.002(3) -0.018(3) -0.010(3)
C21 0.043(3) 0.039(4) 0.042(4) 0.008(3) -0.012(3) -0.019(3)
C22 0.040(3) 0.033(3) 0.033(3) 0.002(3) -0.013(2) -0.011(2)
C23 0.058(4) 0.030(4) 0.066(5) 0.003(3) -0.014(3) -0.020(3)
C24 0.066(4) 0.047(4) 0.078(5) -0.008(4) -0.012(4) -0.028(3)
C25 0.071(4) 0.022(4) 0.118(6) -0.002(4) -0.017(4) -0.018(3)
C26 0.094(5) 0.039(4) 0.077(5) 0.019(4) -0.030(4) -0.029(4)
C27 0.024(3) 0.032(3) 0.031(3) -0.003(3) -0.004(2) -0.009(2)
C28 0.025(3) 0.029(3) 0.047(4) 0.003(3) -0.009(3) -0.007(2)
C29 0.038(3) 0.042(4) 0.028(3) 0.009(3) -0.005(3) -0.014(3)
C30 0.035(3) 0.050(4) 0.028(3) 0.002(3) -0.006(2) -0.024(3)
C31 0.027(3) 0.052(4) 0.035(3) -0.006(3) 0.001(2) -0.012(2)
C32 0.025(3) 0.040(3) 0.024(3) 0.003(2) -0.005(2) -0.011(2)
C33 0.043(3) 0.062(4) 0.032(4) 0.001(3) -0.001(3) -0.026(3)
C34 0.053(6) 0.069(7) 0.033(6) 0.009(6) 0.000(4) -0.011(6)
C35 0.084(8) 0.082(8) 0.023(5) -0.005(5) 0.014(5) -0.028(6)
C36 0.023(5) 0.107(11) 0.030(6) -0.015(6) 0.008(4) -0.015(6)
C34' 0.073(17) 0.13(3) 0.023(13) -0.021(17) -0.006(11) 0.040(18)
C35' 0.057(15) 0.10(2) 0.09(2) -0.026(17) 0.013(14) 0.016(14)
C37 0.028(3) 0.028(3) 0.037(3) -0.008(3) -0.011(2) 0.008(2)
C38 0.032(3) 0.023(3) 0.035(3) -0.006(3) -0.007(2) 0.003(2)
C39 0.037(3) 0.041(4) 0.030(3) -0.003(3) 0.002(2) 0.008(3)
C40 0.047(3) 0.036(4) 0.038(4) -0.010(3) -0.007(3) 0.013(3)
C41 0.053(4) 0.044(4) 0.050(4) -0.025(3) -0.019(3) 0.011(3)
C42 0.029(3) 0.032(3) 0.043(4) -0.010(3) -0.011(2) 0.004(2)
C43 0.057(4) 0.058(5) 0.039(4) -0.023(3) -0.009(3) 0.008(3)
C44 0.065(9) 0.059(10) 0.028(8) -0.010(7) 0.002(6) -0.012(7)
C45 0.058(10) 0.094(15) 0.028(8) -0.027(10) 0.014(7) -0.013(9)
C46 0.069(10) 0.085(13) 0.070(12) -0.044(11) -0.007(8) -0.012(9)
C44' 0.145(16) 0.124(17) 0.039(9) -0.031(11) -0.015(10) 0.037(13)
C45' 0.088(11) 0.070(11) 0.038(8) -0.023(8) 0.017(7) -0.004(8)
C46' 0.095(11) 0.095(14) 0.038(9) -0.042(10) -0.001(8) 0.001(10)
C47 0.027(3) 0.025(3) 0.033(3) -0.010(2) -0.003(2) -0.005(2)
C48 0.034(3) 0.031(3) 0.035(3) -0.003(3) 0.002(2) -0.009(2)
C49 0.036(3) 0.026(3) 0.052(4) -0.010(3) 0.003(3) 0.002(2)
C50 0.048(3) 0.024(3) 0.056(4) -0.011(3) 0.006(3) -0.013(3)
C51 0.040(3) 0.037(4) 0.067(4) -0.023(3) 0.016(3) -0.017(3)
C52 0.032(3) 0.028(3) 0.056(4) -0.016(3) 0.006(3) -0.009(2)
C53 0.060(4) 0.028(4) 0.067(5) -0.011(3) 0.012(3) -0.008(3)
C57 0.036(3) 0.024(3) 0.027(3) 0.007(2) -0.008(2) -0.009(2)
C58 0.037(3) 0.031(3) 0.044(4) 0.003(3) -0.006(3) -0.009(2)
C59 0.056(4) 0.023(3) 0.056(4) 0.001(3) -0.016(3) -0.002(3)
C60 0.052(4) 0.035(4) 0.041(4) 0.005(3) -0.017(3) -0.017(3)
C61 0.039(3) 0.041(4) 0.055(4) 0.003(3) -0.012(3) -0.022(3)
C62 0.034(3) 0.022(3) 0.048(4) 0.007(3) -0.016(3) -0.009(2)
C63 0.070(4) 0.039(4) 0.075(5) 0.012(4) -0.022(4) -0.030(3)
C64 0.126(7) 0.051(5) 0.108(7) 0.000(5) -0.006(5) -0.047(5)
C65 0.119(7) 0.050(5) 0.141(8) -0.034(5) -0.009(6) -0.034(5)
C66 0.176(10) 0.050(6) 0.41(2) 0.119(9) -0.212(12) -0.063(6)
C67 0.038(3) 0.028(3) 0.027(3) -0.006(3) 0.005(2) -0.019(2)
C68 0.032(3) 0.033(3) 0.037(3) -0.004(3) -0.001(2) -0.011(2)
C69 0.044(3) 0.046(4) 0.032(3) 0.004(3) -0.007(3) -0.016(3)
C70 0.042(3) 0.038(4) 0.029(3) -0.002(3) -0.001(2) -0.016(3)
C71 0.044(3) 0.033(3) 0.038(3) -0.005(3) -0.003(3) -0.016(3)
C72 0.046(3) 0.029(3) 0.033(3) 0.001(3) 0.001(3) -0.022(3)
C73 0.045(3) 0.056(4) 0.034(4) 0.002(3) -0.001(3) -0.012(3)
C74 0.081(5) 0.065(5) 0.049(4) 0.000(4) 0.024(4) -0.001(4)
C75 0.087(5) 0.128(8) 0.030(4) 0.000(4) 0.009(4) 0.006(5)
C76 0.081(5) 0.092(6) 0.086(6) -0.014(5) 0.039(4) -0.056(5)
C77 0.077(4) 0.032(4) 0.074(5) -0.034(4) 0.023(4) -0.037(3)
C78 0.088(5) 0.062(5) 0.044(4) -0.006(4) -0.001(4) -0.045(4)
C79 0.082(5) 0.068(5) 0.061(5) -0.006(4) 0.000(4) -0.041(4)
C80 0.069(5) 0.046(5) 0.080(6) -0.021(4) 0.026(4) -0.032(4)
C81 0.101(6) 0.047(5) 0.051(5) -0.010(4) 0.001(4) -0.043(4)
C82 0.117(6) 0.065(5) 0.097(7) -0.035(5) 0.049(5) -0.063(5)
C83 0.101(6) 0.102(7) 0.055(5) -0.007(5) -0.015(4) -0.058(5)
C84 0.125(7) 0.110(7) 0.058(5) -0.048(5) 0.034(5) -0.060(6)
C85 0.141(8) 0.125(8) 0.065(6) -0.010(6) 0.020(5) -0.061(6)
C86 0.158(10) 0.245(15) 0.095(8) -0.045(8) -0.006(7) -0.124(10)
C97 0.025(3) 0.034(3) 0.035(3) -0.006(3) -0.003(2) -0.001(2)
C98 0.042(3) 0.029(3) 0.044(4) 0.010(3) -0.015(3) -0.006(2)
C99 0.040(3) 0.040(4) 0.057(4) 0.002(3) -0.014(3) 0.005(3)
C100 0.032(3) 0.041(4) 0.047(4) 0.001(3) -0.009(3) -0.005(3)
C101 0.041(3) 0.051(4) 0.052(4) 0.005(3) -0.007(3) -0.019(3)
C102 0.028(3) 0.040(4) 0.047(4) 0.009(3) -0.011(3) -0.006(2)
C103 0.085(5) 0.024(4) 0.076(5) 0.020(3) -0.034(4) -0.007(3)
C104 0.042(4) 0.066(5) 0.065(5) 0.007(4) -0.018(3) -0.001(3)
C105 0.046(4) 0.038(4) 0.090(5) 0.020(4) -0.027(3) -0.019(3)
Mn2 0.0270(4) 0.0221(4) 0.0319(5) 0.0049(4) 0.0029(3) -0.0069(3)
N21 0.018(2) 0.028(3) 0.027(2) 0.0071(19) -0.0013(17) -0.0047(17)
N22 0.024(2) 0.028(3) 0.030(3) 0.000(2) 0.0024(18) -0.0079(18)
N23 0.037(2) 0.025(3) 0.035(3) 0.004(2) 0.007(2) -0.0082(19)
N24 0.035(2) 0.024(3) 0.023(2) -0.005(2) 0.0066(18) -0.0110(18)
N25 0.021(2) 0.023(2) 0.025(2) 0.006(2) -0.0031(17) -0.0108(17)
N26 0.032(2) 0.030(3) 0.044(3) -0.004(2) 0.004(2) -0.0081(19)
N27 0.027(2) 0.025(2) 0.035(3) 0.006(2) -0.0040(19) -0.0089(18)
N28 0.031(2) 0.025(3) 0.043(3) 0.002(2) 0.012(2) -0.0128(19)
C201 0.015(2) 0.024(3) 0.037(3) 0.004(2) -0.008(2) -0.009(2)
C202 0.022(2) 0.022(3) 0.025(3) 0.007(2) -0.004(2) -0.006(2)
C203 0.021(2) 0.032(3) 0.023(3) 0.010(2) -0.008(2) -0.005(2)
C204 0.019(2) 0.034(3) 0.021(3) -0.001(2) 0.001(2) -0.004(2)
C205 0.023(3) 0.027(3) 0.026(3) 0.006(3) -0.005(2) -0.005(2)
C206 0.023(3) 0.029(3) 0.038(3) 0.004(3) -0.009(2) -0.008(2)
C207 0.019(2) 0.025(3) 0.037(3) 0.006(3) -0.004(2) -0.005(2)
C208 0.024(3) 0.036(3) 0.030(3) 0.000(3) -0.002(2) -0.011(2)
C209 0.037(3) 0.019(3) 0.038(3) 0.000(3) 0.001(2) -0.008(2)
C210 0.041(3) 0.032(3) 0.044(4) -0.014(3) 0.007(3) -0.008(2)
C211 0.040(3) 0.021(3) 0.040(3) -0.006(3) 0.013(3) -0.009(2)
C212 0.031(3) 0.035(3) 0.037(3) -0.004(3) 0.007(2) -0.007(2)
C213 0.029(3) 0.024(3) 0.038(3) 0.000(3) 0.000(2) -0.006(2)
C214 0.036(3) 0.022(3) 0.035(3) 0.001(3) -0.001(2) -0.011(2)
C215 0.023(3) 0.022(3) 0.035(3) 0.009(3) -0.003(2) -0.010(2)
C216 0.031(3) 0.033(3) 0.025(3) -0.010(3) -0.003(2) -0.007(2)
C217 0.029(3) 0.032(3) 0.022(3) 0.004(2) -0.004(2) -0.010(2)
C218 0.033(3) 0.038(4) 0.027(3) 0.008(3) -0.008(2) -0.011(2)
C219 0.040(3) 0.044(4) 0.041(4) 0.008(3) -0.016(3) -0.025(3)
C220 0.042(3) 0.031(3) 0.047(4) 0.005(3) -0.022(3) -0.008(3)
C221 0.037(3) 0.041(4) 0.053(4) -0.005(3) -0.020(3) 0.003(3)
C222 0.028(3) 0.034(3) 0.037(3) 0.003(3) -0.009(2) -0.004(2)
C223 0.063(5) 0.047(4) 0.107(7) -0.023(4) -0.039(4) -0.008(4)
C224 0.069(12) 0.035(11) 0.087(18) -0.028(13) -0.011(13) -0.016(9)
C225 0.048(8) 0.047(9) 0.089(12) -0.030(9) 0.001(8) -0.003(7)
C226 0.118(13) 0.109(13) 0.064(10) -0.040(9) -0.003(9) -0.062(10)
C824 0.054(12) 0.048(15) 0.067(17) -0.034(14) -0.014(12) -0.003(10)
C825 0.071(11) 0.052(11) 0.106(15) 0.018(10) -0.014(10) -0.017(9)
C826 0.090(12) 0.060(12) 0.125(17) -0.044(12) -0.062(12) 0.003(9)
C227 0.021(2) 0.030(3) 0.023(3) 0.005(2) 0.001(2) -0.007(2)
C228 0.027(3) 0.035(3) 0.039(4) 0.000(3) -0.002(2) -0.007(2)
C229 0.046(3) 0.046(4) 0.032(3) -0.003(3) -0.009(3) -0.008(3)
C230 0.044(3) 0.046(4) 0.028(3) 0.013(3) -0.003(3) -0.006(3)
C231 0.029(3) 0.058(4) 0.044(4) 0.004(3) 0.000(3) -0.014(3)
C232 0.027(3) 0.052(4) 0.030(3) 0.001(3) -0.006(2) -0.008(2)
C233 0.050(4) 0.082(5) 0.030(4) 0.016(3) 0.004(3) -0.019(4)
C234 0.291(15) 0.169(11) 0.048(5) -0.024(6) 0.069(7) -0.146(11)
C235 0.145(9) 0.157(10) 0.079(7) -0.003(7) 0.070(6) -0.007(8)
C236 0.123(9) 0.47(3) 0.044(6) 0.079(10) -0.010(6) -0.128(12)
C237 0.033(3) 0.033(3) 0.034(3) 0.009(3) -0.009(2) -0.020(2)
C238 0.029(3) 0.044(4) 0.033(3) 0.005(3) -0.006(2) -0.022(2)
C239 0.036(3) 0.059(4) 0.030(3) 0.011(3) -0.003(3) -0.030(3)
C240 0.047(4) 0.062(4) 0.028(3) 0.016(3) -0.015(3) -0.036(3)
C241 0.053(4) 0.038(4) 0.056(4) 0.026(3) -0.024(3) -0.027(3)
C242 0.040(3) 0.041(4) 0.046(4) 0.007(3) -0.008(3) -0.017(3)
C243 0.054(4) 0.073(5) 0.042(4) 0.024(3) -0.011(3) -0.043(4)
C244 0.084(5) 0.089(6) 0.049(4) 0.021(4) -0.002(4) -0.053(4)
C245 0.065(4) 0.090(6) 0.051(4) 0.019(4) -0.009(4) -0.029(4)
C246 0.065(4) 0.138(8) 0.044(4) 0.028(4) -0.020(4) -0.053(5)
C247 0.031(3) 0.021(3) 0.040(3) 0.009(3) -0.008(2) -0.007(2)
C248 0.034(3) 0.032(3) 0.037(3) 0.000(3) 0.003(2) -0.005(2)
C249 0.035(3) 0.034(3) 0.040(3) 0.001(3) 0.002(3) -0.019(2)
C250 0.044(3) 0.027(3) 0.043(4) 0.003(3) -0.001(3) -0.013(2)
C251 0.039(3) 0.025(3) 0.069(4) -0.007(3) 0.007(3) -0.003(2)
C252 0.031(3) 0.023(3) 0.057(4) 0.003(3) 0.003(3) -0.007(2)
C253 0.061(4) 0.038(4) 0.068(5) -0.006(3) -0.001(4) -0.026(3)
C254 0.098(13) 0.057(11) 0.088(13) -0.002(9) -0.009(10) -0.022(9)
C255 0.074(13) 0.053(12) 0.111(18) -0.014(11) -0.010(10) -0.043(9)
C256 0.078(11) 0.029(9) 0.150(17) -0.016(11) -0.021(12) -0.015(7)
C854 0.089(11) 0.064(11) 0.105(14) -0.050(10) -0.006(10) -0.029(8)
C855 0.085(14) 0.041(10) 0.078(14) -0.011(9) 0.012(9) -0.031(10)
C856 0.057(10) 0.072(14) 0.147(18) -0.063(14) 0.035(12) -0.027(9)
C257 0.048(3) 0.030(3) 0.037(3) 0.000(3) 0.000(3) -0.008(3)
C258 0.047(3) 0.042(4) 0.067(4) -0.025(3) 0.024(3) -0.020(3)
C259 0.059(4) 0.047(4) 0.084(5) -0.026(4) 0.027(4) -0.039(3)
C260 0.051(4) 0.032(4) 0.058(4) -0.014(3) 0.008(3) -0.011(3)
C261 0.042(3) 0.042(4) 0.056(4) -0.014(3) 0.016(3) -0.014(3)
C262 0.043(3) 0.031(3) 0.057(4) -0.017(3) 0.011(3) -0.012(3)
C263 0.077(5) 0.045(4) 0.090(6) -0.037(4) 0.034(4) -0.023(3)
C264 0.070(4) 0.046(4) 0.104(6) -0.047(4) 0.021(4) -0.009(3)
C265 0.188(10) 0.050(6) 0.318(17) -0.088(8) 0.173(11) -0.066(6)
C266 0.080(6) 0.193(11) 0.149(10) -0.127(9) -0.002(6) -0.018(6)
C267 0.041(3) 0.027(3) 0.046(4) -0.010(3) 0.013(3) -0.010(2)
C268 0.042(3) 0.033(3) 0.045(4) -0.007(3) 0.008(3) -0.012(3)
C269 0.048(3) 0.044(4) 0.038(4) -0.008(3) 0.003(3) -0.013(3)
C270 0.054(4) 0.040(4) 0.037(4) -0.009(3) 0.008(3) -0.017(3)
C271 0.053(4) 0.041(4) 0.049(4) -0.007(3) 0.014(3) -0.024(3)
C272 0.056(4) 0.037(4) 0.036(3) -0.010(3) 0.007(3) -0.022(3)
C273 0.055(4) 0.060(5) 0.041(4) -0.014(3) 0.012(3) -0.010(3)
C274 0.060(4) 0.088(5) 0.040(4) -0.010(4) 0.011(3) -0.019(4)
C275 0.048(4) 0.094(6) 0.048(4) -0.005(4) 0.009(3) -0.016(4)
C276 0.096(6) 0.080(6) 0.067(5) -0.033(5) 0.018(4) 0.006(4)
C277 0.040(3) 0.030(3) 0.031(3) -0.008(3) 0.008(3) -0.010(2)
C278 0.052(3) 0.046(4) 0.041(4) -0.013(3) 0.013(3) -0.026(3)
C279 0.053(4) 0.054(4) 0.036(4) -0.011(3) 0.009(3) -0.022(3)
C280 0.037(3) 0.045(4) 0.034(4) 0.002(3) 0.009(3) -0.006(3)
C281 0.032(3) 0.047(4) 0.038(4) 0.000(3) 0.004(3) -0.016(3)
C282 0.028(3) 0.048(4) 0.034(3) -0.004(3) -0.003(2) -0.005(2)
C283 0.074(5) 0.048(4) 0.043(4) 0.012(3) 0.012(3) -0.017(4)
C284 0.077(5) 0.113(7) 0.081(6) 0.061(5) -0.041(4) -0.060(5)
C285 0.051(6) 0.066(9) 0.018(6) -0.003(6) 0.013(5) -0.018(6)
C286 0.082(8) 0.074(9) 0.024(6) -0.010(6) 0.025(6) -0.019(7)
C886 0.15(3) 0.18(4) 0.07(2) 0.03(2) 0.05(2) 0.01(3)
C287 0.030(3) 0.025(3) 0.030(3) -0.002(3) 0.001(2) -0.011(2)
C288 0.035(3) 0.031(3) 0.030(3) 0.002(3) -0.006(2) -0.013(2)
C289 0.040(3) 0.032(3) 0.036(3) -0.003(3) -0.003(3) -0.006(2)
C290 0.036(3) 0.023(3) 0.043(4) -0.001(3) -0.001(3) -0.002(2)
C291 0.035(3) 0.026(3) 0.036(3) -0.004(3) -0.001(2) -0.010(2)
C292 0.035(3) 0.026(3) 0.027(3) 0.007(2) -0.002(2) -0.008(2)
C293 0.052(4) 0.021(3) 0.062(4) -0.002(3) -0.004(3) -0.009(3)
C294 0.066(4) 0.027(4) 0.062(4) 0.000(3) -0.018(3) -0.001(3)
C295 0.066(4) 0.026(3) 0.065(4) 0.008(3) -0.001(3) -0.013(3)
C296 0.080(5) 0.029(4) 0.078(5) -0.004(3) -0.019(4) -0.015(3)
C297 0.023(3) 0.038(4) 0.039(3) 0.006(3) 0.001(2) -0.003(2)
C298 0.029(3) 0.042(4) 0.057(4) -0.004(3) -0.002(3) -0.006(3)
C299 0.041(4) 0.057(5) 0.077(5) -0.003(4) -0.013(3) -0.013(3)
C300 0.037(3) 0.066(5) 0.059(4) -0.004(4) -0.001(3) -0.001(3)
C301 0.030(3) 0.041(4) 0.063(4) 0.006(3) -0.001(3) -0.002(3)
C302 0.029(3) 0.044(4) 0.043(4) 0.009(3) 0.006(3) -0.006(3)
C303 0.043(3) 0.042(4) 0.091(5) 0.005(4) -0.018(3) -0.014(3)
C304 0.042(4) 0.081(5) 0.077(5) -0.008(4) -0.024(3) -0.003(3)
C305 0.039(3) 0.043(4) 0.062(4) 0.010(3) -0.005(3) -0.005(3)
C1S 0.043(3) 0.054(4) 0.063(4) -0.010(3) -0.012(3) -0.006(3)
Cl1 0.0649(10) 0.0482(10) 0.0674(11) -0.0150(9) -0.0217(8) -0.0040(8)
Cl2 0.0515(10) 0.0747(13) 0.1270(17) -0.0552(13) -0.0082(10) -0.0098(8)
C2S 0.057(4) 0.081(5) 0.054(4) 0.011(4) -0.026(3) -0.026(4)
Cl3 0.0570(10) 0.0703(13) 0.0813(13) 0.0060(10) -0.0150(9) -0.0159(9)
Cl4 0.1380(18) 0.0669(14) 0.0730(14) -0.0067(11) -0.0493(13) -0.0027(12)
C3S 0.042(3) 0.068(5) 0.057(4) 0.002(4) -0.010(3) -0.010(3)
Cl5 0.0562(10) 0.0790(13) 0.0590(11) -0.0118(9) -0.0015(8) -0.0225(9)
Cl6 0.0835(12) 0.0639(13) 0.0802(14) -0.0150(10) 0.0158(10) -0.0208(10)
C4S 0.058(4) 0.080(6) 0.093(6) -0.027(5) -0.014(4) -0.004(4)
Cl7 0.0802(13) 0.0740(14) 0.0909(15) -0.0182(12) 0.0006(11) 0.0006(10)
Cl8 0.1094(16) 0.0780(15) 0.1041(17) -0.0339(13) 0.0143(13) -0.0308(12)

loop_
_atom_type_symbol
_atom_type_description
_atom_type_scat_dispersion_real
_atom_type_scat_dispersion_imag
_atom_type_scat_source
C C 0.0033 0.0016 'International Tables Vol C Tables 4.2.6.8 and 6.1.1.4'
H H 0.0000 0.0000 'International Tables Vol C Tables 4.2.6.8 and 6.1.1.4'
N N 0.0061 0.0033 'International Tables Vol C Tables 4.2.6.8 and 6.1.1.4'
Cl Cl 0.1484 0.1585 'International Tables Vol C Tables 4.2.6.8 and 6.1.1.4'
Mn Mn 0.3368 0.7283 'International Tables Vol C Tables 4.2.6.8 and 6.1.1.4'

loop_
_exptl_crystal_face_index_h
_exptl_crystal_face_index_k
_exptl_crystal_face_index_l
_exptl_crystal_face_perp_dist
0.00 -26.00 -28.00 0.0483
21.00 18.00 3.00 0.2923
0.00 27.00 28.00 0.0714
-18.00 -24.00 -13.00 0.2484
2.00 -6.00 37.00 0.1698
20.00 1.00 25.00 0.1862
-23.00 -6.00 -3.00 0.2793
3.00 7.00 -36.00 0.1868
-15.00 1.00 -32.00 0.2000
-8.00 -8.00 33.00 0.2289

loop_
_geom_angle_atom_site_label_1
_geom_angle_atom_site_label_2
_geom_angle_atom_site_label_3
_geom_angle
N8 Mn1 N3 107.32(18)
N8 Mn1 N4 107.30(18)
N3 Mn1 N4 78.58(17)
N8 Mn1 N2 104.25(18)
N3 Mn1 N2 86.15(17)
N4 Mn1 N2 147.79(17)
N8 Mn1 N1 108.70(19)
N3 Mn1 N1 143.60(17)
N4 Mn1 N1 85.93(16)
N2 Mn1 N1 90.05(16)
C1 N1 C4 109.3(4)
C1 N1 Mn1 125.3(3)
C4 N1 Mn1 123.5(3)
C8 N2 C5 107.0(4)
C8 N2 Mn1 124.6(3)
C5 N2 Mn1 124.8(3)
C9 N3 C12 110.4(4)
C9 N3 Mn1 127.4(3)
C12 N3 Mn1 117.4(3)
C16 N4 C13 110.4(4)
C16 N4 Mn1 131.2(3)
C13 N4 Mn1 118.2(3)
C1 N7 C16 119.9(4)
C4 N5 C5 123.1(4)
C9 N6 C8 121.9(4)
C97 N8 Mn1 179.7(4)
N7 C1 N1 128.0(4)
N7 C1 C2 123.4(4)
N1 C1 C2 108.4(4)
C3 C2 C1 107.1(4)
C3 C2 C17 129.1(4)
C1 C2 C17 123.7(4)
C2 C3 C4 107.2(4)
C2 C3 C27 130.0(4)
C4 C3 C27 122.8(4)
N5 C4 N1 127.3(4)
N5 C4 C3 124.7(4)
N1 C4 C3 107.9(4)
N5 C5 N2 123.9(4)
N5 C5 C6 126.6(4)
N2 C5 C6 109.5(4)
C7 C6 C5 106.7(4)
C7 C6 C37 129.4(4)
C5 C6 C37 123.6(4)
C6 C7 C8 107.1(4)
C6 C7 C47 130.3(4)
C8 C7 C47 122.4(4)
N6 C8 N2 125.3(4)
N6 C8 C7 124.9(4)
N2 C8 C7 109.7(4)
N6 C9 N3 123.5(4)
N6 C9 C10 128.6(4)
N3 C9 C10 107.9(4)
C11 C10 C9 107.7(4)
C11 C10 C57 129.4(4)
C9 C10 C57 122.3(4)
C10 C11 C12 106.4(4)
C10 C11 C67 127.0(4)
C12 C11 C67 126.4(4)
N3 C12 C13 110.4(4)
N3 C12 C11 107.7(4)
C13 C12 C11 142.0(5)
N4 C13 C12 110.3(4)
N4 C13 C14 107.0(4)
C12 C13 C14 142.5(5)
C15 C14 C13 107.0(5)
C15 C14 C77 127.5(5)
C13 C14 C77 124.5(5)
C14 C15 C16 107.2(4)
C14 C15 C87' 124.2(7)
C16 C15 C87' 127.5(6)
C14 C15 C87 132.7(7)
C16 C15 C87 119.7(7)
C87' C15 C87 16.8(7)
N7 C16 N4 123.8(4)
N7 C16 C15 127.5(4)
N4 C16 C15 108.3(4)
C22 C17 C18 116.9(5)
C22 C17 C2 121.9(4)
C18 C17 C2 121.2(4)
C19 C18 C17 120.9(5)
C19 C18 H18A 119.5
C17 C18 H18A 119.5
C18 C19 C20 122.7(5)
C18 C19 H19A 118.6
C20 C19 H19A 118.6
C19 C20 C21 116.8(5)
C19 C20 C23 124.2(5)
C21 C20 C23 119.0(5)
C20 C21 C22 121.4(5)
C20 C21 H21A 119.3
C22 C21 H21A 119.3
C21 C22 C17 121.2(5)
C21 C22 H22A 119.4
C17 C22 H22A 119.4
C24 C23 C25 107.6(5)
C24 C23 C20 109.9(5)
C25 C23 C20 111.5(5)
C24 C23 C26 108.5(5)
C25 C23 C26 109.6(6)
C20 C23 C26 109.7(5)
C23 C24 H24A 109.5
C23 C24 H24B 109.5
H24A C24 H24B 109.5
C23 C24 H24C 109.5
H24A C24 H24C 109.5
H24B C24 H24C 109.5
C23 C25 H25A 109.5
C23 C25 H25B 109.5
H25A C25 H25B 109.5
C23 C25 H25C 109.5
H25A C25 H25C 109.5
H25B C25 H25C 109.5
C23 C26 H26A 109.5
C23 C26 H26B 109.5
H26A C26 H26B 109.5
C23 C26 H26C 109.5
H26A C26 H26C 109.5
H26B C26 H26C 109.5
C28 C27 C32 117.0(5)
C28 C27 C3 122.1(4)
C32 C27 C3 120.9(5)
C29 C28 C27 121.7(5)
C29 C28 H28A 119.1
C27 C28 H28A 119.1
C28 C29 C30 122.3(5)
C28 C29 H29A 118.8
C30 C29 H29A 118.8
C29 C30 C31 116.1(5)
C29 C30 C33 123.7(5)
C31 C30 C33 120.1(5)
C32 C31 C30 122.0(5)
C32 C31 H31A 119.0
C30 C31 H31A 119.0
C31 C32 C27 120.8(5)
C31 C32 H32A 119.6
C27 C32 H32A 119.6
C34' C33 C36' 120(2)
C34' C33 C35 63.7(13)
C36' C33 C35 132.2(14)
C34' C33 C36 135.1(12)
C36' C33 C36 28.3(12)
C35 C33 C36 111.8(7)
C34' C33 C30 114.2(11)
C36' C33 C30 110.7(14)
C35 C33 C30 108.7(5)
C36 C33 C30 109.3(5)
C34' C33 C34 44.3(13)
C36' C33 C34 83.5(14)
C35 C33 C34 106.6(7)
C36 C33 C34 109.7(7)
C30 C33 C34 110.6(6)
C34' C33 C35' 106.2(16)
C36' C33 C35' 92.1(15)
C35 C33 C35' 48.3(10)
C36 C33 C35' 65.8(11)
C30 C33 C35' 111.4(10)
C34 C33 C35' 136.5(11)
C33 C34 H34A 109.5
C33 C34 H34B 109.5
C33 C34 H34C 109.5
C33 C35 H35A 109.5
C33 C35 H35B 109.5
C33 C35 H35C 109.5
C33 C36 H36A 109.5
C33 C36 H36B 109.5
C33 C36 H36C 109.4
C33 C34' H34D 109.5
C33 C34' H34E 109.4
H34D C34' H34E 109.5
C33 C34' H34F 109.5
H34D C34' H34F 109.5
H34E C34' H34F 109.5
C33 C35' H35D 109.5
C33 C35' H35E 109.5
H35D C35' H35E 109.5
C33 C35' H35F 109.5
H35D C35' H35F 109.5
H35E C35' H35F 109.5
C33 C36' H36D 109.6
C33 C36' H36E 109.4
H36D C36' H36E 109.5
C33 C36' H36F 109.5
H36D C36' H36F 109.5
H36E C36' H36F 109.5
C38 C37 C42 117.2(5)
C38 C37 C6 122.3(5)
C42 C37 C6 120.4(5)
C39 C38 C37 120.5(5)
C39 C38 H38A 119.8
C37 C38 H38A 119.8
C38 C39 C40 122.7(5)
C38 C39 H39A 118.6
C40 C39 H39A 118.7
C41 C40 C39 115.9(5)
C41 C40 C43 122.2(6)
C39 C40 C43 121.9(5)
C40 C41 C42 122.9(6)
C40 C41 H41A 118.5
C42 C41 H41A 118.5
C41 C42 C37 120.7(5)
C41 C42 H42A 119.6
C37 C42 H42A 119.6
C45 C43 C46' 134.5(9)
C45 C43 C40 111.4(8)
C46' C43 C40 113.8(7)
C45 C43 C44' 118.0(12)
C46' C43 C44' 52.8(9)
C40 C43 C44' 105.1(7)
C45 C43 C45' 43.2(8)
C46' C43 C45' 113.4(10)
C40 C43 C45' 110.6(7)
C44' C43 C45' 144.0(8)
C45 C43 C46 111.1(10)
C46' C43 C46 48.8(9)
C40 C43 C46 109.1(7)
C44' C43 C46 101.4(11)
C45' C43 C46 71.3(9)
C45 C43 C44 58.7(9)
C46' C43 C44 105.9(10)
C40 C43 C44 112.7(6)
C44' C43 C44 61.6(10)
C45' C43 C44 99.4(8)
C46 C43 C44 137.6(8)
C43 C44 H44A 109.5
C43 C44 H44B 109.5
C43 C44 H44C 109.5
C43 C45 H45A 109.5
C43 C45 H45B 109.5
C43 C45 H45C 109.5
C43 C46 H46A 109.5
C43 C46 H46B 109.5
C43 C46 H46C 109.5
C43 C44' H44D 109.5
C43 C44' H44E 109.5
H44D C44' H44E 109.5
C43 C44' H44F 109.5
H44D C44' H44F 109.5
H44E C44' H44F 109.5
C43 C45' H45C 109.5
C43 C45' H45D 109.5
H45C C45' H45D 109.5
C43 C45' H45E 109.5
H45C C45' H45E 109.5
H45D C45' H45E 109.5
C43 C46' H46D 109.5
C43 C46' H46E 109.5
H46D C46' H46E 109.5
C43 C46' H46F 109.5
H46D C46' H46F 109.5
H46E C46' H46F 109.5
C48 C47 C52 116.9(5)
C48 C47 C7 121.1(4)
C52 C47 C7 121.9(4)
C47 C48 C49 121.4(4)
C47 C48 H48A 119.3
C49 C48 H48A 119.3
C48 C49 C50 121.8(5)
C48 C49 H49A 119.1
C50 C49 H49A 119.1
C49 C50 C51 115.3(5)
C49 C50 C53 123.8(5)
C51 C50 C53 120.8(5)
C52 C51 C50 123.0(5)
C52 C51 H51A 118.5
C50 C51 H51A 118.5
C51 C52 C47 121.5(5)
C51 C52 H52A 119.2
C47 C52 H52A 119.2
C55 C53 C54 123.0(10)
C55 C53 C50 110.8(8)
C54 C53 C50 114.7(7)
C55 C53 C56' 86.5(9)
C54 C53 C56' 105.2(8)
C50 C53 C56' 112.6(7)
C55 C53 C54' 109.1(11)
C54 C53 C54' 21.8(8)
C50 C53 C54' 111.0(7)
C56' C53 C54' 123.7(9)
C55 C53 C55' 21.6(8)
C54 C53 C55' 110.4(8)
C50 C53 C55' 106.4(6)
C56' C53 C55' 107.3(8)
C54' C53 C55' 92.3(9)
C55 C53 C56 111.7(10)
C54 C53 C56 88.1(9)
C50 C53 C56 104.7(8)
C56' C53 C56 25.4(7)
C54' C53 C56 109.5(10)
C55' C53 C56 131.9(10)
C53 C54 H54A 109.5
C53 C54 H54B 109.5
C53 C54 H54C 109.5
C53 C55 H55A 109.5
C53 C55 H55B 109.5
C53 C55 H55C 109.5
C53 C56 H56A 109.5
C53 C56 H56B 109.5
C53 C56 H56C 109.5
C53 C54' H54D 109.5
C53 C54' H54E 109.5
H54D C54' H54E 109.5
C53 C54' H54F 109.5
H54D C54' H54F 109.5
H54E C54' H54F 109.5
C53 C55' H55D 109.5
C53 C55' H55E 109.5
H55D C55' H55E 109.5
C53 C55' H55F 109.5
H55D C55' H55F 109.5
H55E C55' H55F 109.5
C53 C56' H56D 109.5
C53 C56' H56E 109.5
H56D C56' H56E 109.5
C53 C56' H56F 109.5
H56D C56' H56F 109.5
H56E C56' H56F 109.5
C62 C57 C58 118.0(5)
C62 C57 C10 121.4(4)
C58 C57 C10 120.6(4)
C59 C58 C57 120.4(5)
C59 C58 H58A 119.8
C57 C58 H58A 119.8
C58 C59 C60 122.0(5)
C58 C59 H59A 119.0
C60 C59 H59A 119.0
C61 C60 C59 117.4(5)
C61 C60 C63 122.6(5)
C59 C60 C63 119.9(5)
C60 C61 C62 120.9(5)
C60 C61 H61A 119.6
C62 C61 H61A 119.6
C57 C62 C61 121.3(5)
C57 C62 H62A 119.3
C61 C62 H62A 119.3
C66 C63 C60 112.1(5)
C66 C63 C65 109.9(8)
C60 C63 C65 109.0(5)
C66 C63 C64 111.8(8)
C60 C63 C64 110.6(6)
C65 C63 C64 103.0(6)
C63 C64 H64A 109.5
C63 C64 H64B 109.5
H64A C64 H64B 109.5
C63 C64 H64C 109.5
H64A C64 H64C 109.5
H64B C64 H64C 109.5
C63 C65 H65A 109.5
C63 C65 H65B 109.5
H65A C65 H65B 109.5
C63 C65 H65C 109.5
H65A C65 H65C 109.5
H65B C65 H65C 109.5
C63 C66 H66A 109.5
C63 C66 H66B 109.5
H66A C66 H66B 109.5
C63 C66 H66C 109.5
H66A C66 H66C 109.5
H66B C66 H66C 109.5
C72 C67 C68 117.1(5)
C72 C67 C11 121.3(5)
C68 C67 C11 121.4(5)
C69 C68 C67 120.6(5)
C69 C68 H68A 119.7
C67 C68 H68A 119.7
C68 C69 C70 122.9(5)
C68 C69 H69A 118.5
C70 C69 H69A 118.5
C71 C70 C69 116.5(5)
C71 C70 C73 121.9(5)
C69 C70 C73 121.4(5)
C70 C71 C72 120.4(5)
C70 C71 H71A 119.8
C72 C71 H71A 119.8
C67 C72 C71 122.1(5)
C67 C72 H72A 119.0
C71 C72 H72A 119.0
C74 C73 C76 109.7(5)
C74 C73 C75 110.1(6)
C76 C73 C75 106.1(6)
C74 C73 C70 112.2(5)
C76 C73 C70 106.9(5)
C75 C73 C70 111.6(5)
C73 C74 H74A 109.5
C73 C74 H74B 109.5
H74A C74 H74B 109.5
C73 C74 H74C 109.5
H74A C74 H74C 109.5
H74B C74 H74C 109.5
C73 C75 H75A 109.5
C73 C75 H75B 109.5
H75A C75 H75B 109.5
C73 C75 H75C 109.5
H75A C75 H75C 109.5
H75B C75 H75C 109.5
C73 C76 H76A 109.5
C73 C76 H76B 109.5
H76A C76 H76B 109.5
C73 C76 H76C 109.5
H76A C76 H76C 109.5
H76B C76 H76C 109.5
C82 C77 C78 121.6(8)
C82 C77 C14 119.8(7)
C78 C77 C14 118.4(5)
C77 C78 C79 120.1(7)
C77 C78 H78A 120.0
C79 C78 H78A 120.0
C80 C79 C78 117.9(8)
C80 C79 H79A 121.0
C78 C79 H79A 121.0
C81 C80 C79 124.0(8)
C81 C80 C83 119.1(6)
C79 C80 C83 116.9(8)
C80 C81 C82 116.9(7)
C80 C81 H81A 121.5
C82 C81 H81A 121.5
C77 C82 C81 119.4(9)
C77 C82 H82A 120.3
C81 C82 H82A 120.3
C84 C83 C86 111.2(8)
C84 C83 C85 108.3(7)
C86 C83 C85 109.4(8)
C84 C83 C80 111.2(7)
C86 C83 C80 109.3(6)
C85 C83 C80 107.3(6)
C83 C84 H84A 109.5
C83 C84 H84B 109.5
H84A C84 H84B 109.5
C83 C84 H84C 109.5
H84A C84 H84C 109.5
H84B C84 H84C 109.5
C83 C85 H85A 109.5
C83 C85 H85B 109.5
H85A C85 H85B 109.5
C83 C85 H85C 109.5
H85A C85 H85C 109.5
H85B C85 H85C 109.5
C83 C86 H86A 109.5
C83 C86 H86B 109.5
H86A C86 H86B 109.5
C83 C86 H86C 109.5
H86A C86 H86C 109.5
H86B C86 H86C 109.5
C88 C87 C92 117.2(16)
C88 C87 C15 117.5(15)
C92 C87 C15 125.2(12)
C87 C88 C89 121.0(15)
C87 C88 H88A 119.5
C89 C88 H88A 119.5
C90 C89 C88 118.2(17)
C90 C89 H89A 120.9
C88 C89 H89A 120.9
C89 C90 C91 121.5(19)
C89 C90 C93 118(2)
C91 C90 C93 120.2(16)
C92 C91 C90 119.0(16)
C92 C91 H91A 120.5
C90 C91 H91A 120.5
C91 C92 C87 122.6(16)
C91 C92 H92A 118.7
C87 C92 H92A 118.7
C94 C93 C95 129(2)
C94 C93 C90 113.4(19)
C95 C93 C90 111(2)
C94 C93 C96 58.7(15)
C95 C93 C96 90.1(19)
C90 C93 C96 100.5(17)
C92' C87' C88' 118.9(14)
C92' C87' C15 114.0(12)
C88' C87' C15 127.1(11)
C87' C88' C89' 118.4(14)
C87' C88' H88B 120.8
C89' C88' H88B 120.8
C88' C89' C90' 122.0(13)
C88' C89' H89B 119.0
C90' C89' H89B 119.0
C91' C90' C89' 117.4(13)
C91' C90' C93' 123.7(16)
C89' C90' C93' 118.8(12)
C90' C91' C92' 120.3(14)
C90' C91' H91C 119.8
C92' C91' H91C 119.8
C87' C92' C91' 122.2(14)
C87' C92' H92B 118.9
C91' C92' H92B 118.9
C96' C93' C90' 107.8(12)
C96' C93' C94' 122.1(13)
C90' C93' C94' 108.3(14)
C96' C93' C95' 104.1(12)
C90' C93' C95' 108.5(11)
C94' C93' C95' 105.4(12)
C93' C94' H94D 110.7
C93' C94' H94E 109.8
H94D C94' H94E 108.9
C93' C94' H94F 109.8
H94D C94' H94F 108.7
H94E C94' H94F 108.8
C93' C95' H95D 109.5
C93' C95' H95E 109.5
H95D C95' H95E 109.5
C93' C95' H95F 109.5
H95D C95' H95F 109.5
H95E C95' H95F 109.5
C93' C96' H96D 109.4
C93' C96' H96E 109.4
H96D C96' H96E 109.5
C93' C96' H96F 109.5
H96D C96' H96F 109.5
H96E C96' H96F 109.5
N8 C97 C98 119.0(4)
N8 C97 C102 118.8(5)
C98 C97 C102 122.2(5)
C99 C98 C97 118.0(5)
C99 C98 C103 123.3(5)
C97 C98 C103 118.6(5)
C100 C99 C98 122.6(5)
C100 C99 H99A 118.7
C98 C99 H99A 118.7
C99 C100 C101 117.8(5)
C99 C100 C104 121.7(5)
C101 C100 C104 120.5(5)
C100 C101 C102 123.5(5)
C100 C101 H10A 118.3
C102 C101 H10A 118.3
C101 C102 C97 115.9(5)
C101 C102 C105 123.1(5)
C97 C102 C105 120.9(5)
C98 C103 H10B 109.5
C98 C103 H10C 109.5
H10B C103 H10C 109.5
C98 C103 H10D 109.5
H10B C103 H10D 109.5
H10C C103 H10D 109.5
C100 C104 H10E 109.5
C100 C104 H10F 109.5
H10E C104 H10F 109.5
C100 C104 H10G 109.5
H10E C104 H10G 109.5
H10F C104 H10G 109.5
C102 C105 H10H 109.5
C102 C105 H10I 109.4
H10H C105 H10I 109.5
C102 C105 H10J 109.5
H10H C105 H10J 109.5
H10I C105 H10J 109.5
N28 Mn2 N24 107.44(18)
N28 Mn2 N23 107.11(19)
N24 Mn2 N23 78.94(17)
N28 Mn2 N21 106.71(19)
N24 Mn2 N21 85.84(16)
N23 Mn2 N21 145.72(17)
N28 Mn2 N22 106.37(18)
N24 Mn2 N22 145.75(17)
N23 Mn2 N22 86.18(17)
N21 Mn2 N22 89.63(16)
C201 N21 C204 107.8(4)
C201 N21 Mn2 125.6(3)
C204 N21 Mn2 123.9(3)
C208 N22 C205 108.6(4)
C208 N22 Mn2 124.3(3)
C205 N22 Mn2 123.2(3)
C209 N23 C212 109.4(4)
C209 N23 Mn2 130.2(3)
C212 N23 Mn2 118.3(3)
C216 N24 C213 109.4(4)
C216 N24 Mn2 130.4(3)
C213 N24 Mn2 119.2(3)
C205 N25 C204 122.3(4)
C208 N26 C209 119.3(4)
C216 N27 C201 119.4(4)
C297 N28 Mn2 176.8(4)
N27 C201 N21 126.7(4)
N27 C201 C202 123.2(4)
N21 C201 C202 110.0(4)
C203 C202 C201 106.3(4)
C203 C202 C217 130.1(4)
C201 C202 C217 123.5(4)
C202 C203 C204 108.2(4)
C202 C203 C227 129.2(5)
C204 C203 C227 122.4(4)
N25 C204 N21 125.9(4)
N25 C204 C203 126.4(4)
N21 C204 C203 107.6(4)
N25 C205 N22 126.6(4)
N25 C205 C206 125.1(4)
N22 C205 C206 108.3(4)
C207 C206 C205 107.9(4)
C207 C206 C237 128.7(5)
C205 C206 C237 123.2(5)
C206 C207 C208 106.0(4)
C206 C207 C247 130.2(4)
C208 C207 C247 123.5(5)
N26 C208 N22 128.0(4)
N26 C208 C207 122.8(5)
N22 C208 C207 109.2(4)
N26 C209 N23 123.5(5)
N26 C209 C210 128.0(5)
N23 C209 C210 108.5(4)
C211 C210 C209 107.4(4)
C211 C210 C257 127.9(5)
C209 C210 C257 124.3(5)
C210 C211 C212 107.3(4)
C210 C211 C267 123.8(5)
C212 C211 C267 128.8(4)
N23 C212 C211 107.4(4)
N23 C212 C213 108.9(4)
C211 C212 C213 143.5(5)
N24 C213 C214 108.3(4)
N24 C213 C212 110.0(4)
C214 C213 C212 141.7(5)
C215 C214 C213 107.1(4)
C215 C214 C277 124.1(4)
C213 C214 C277 128.7(5)
C214 C215 C216 107.5(4)
C214 C215 C287 128.6(4)
C216 C215 C287 123.8(5)
N27 C216 N24 124.8(4)
N27 C216 C215 127.4(5)
N24 C216 C215 107.7(4)
C222 C217 C218 116.8(5)
C222 C217 C202 123.3(4)
C218 C217 C202 119.9(4)
C219 C218 C217 121.1(5)
C219 C218 H21B 119.4
C217 C218 H21B 119.4
C218 C219 C220 122.3(5)
C218 C219 H21C 118.8
C220 C219 H21C 118.8
C219 C220 C221 116.4(5)
C219 C220 C223 121.7(5)
C221 C220 C223 121.8(5)
C222 C221 C220 121.5(5)
C222 C221 H22B 119.2
C220 C221 H22B 119.2
C217 C222 C221 121.7(5)
C217 C222 H22C 119.1
C221 C222 H22C 119.1
C225 C223 C824 118.8(16)
C225 C223 C826 55.0(10)
C824 C223 C826 120.2(13)
C225 C223 C220 119.0(8)
C824 C223 C220 118.9(14)
C826 C223 C220 107.9(7)
C225 C223 C224 113.2(13)
C824 C223 C224 26.2(12)
C826 C223 C224 141.0(11)
C220 C223 C224 109.4(10)
C225 C223 C226 107.0(10)
C824 C223 C226 74.6(12)
C826 C223 C226 57.9(9)
C220 C223 C226 105.6(7)
C224 C223 C226 100.7(11)
C225 C223 C825 45.2(9)
C824 C223 C825 106.0(14)
C826 C223 C825 99.5(12)
C220 C223 C825 100.4(8)
C224 C223 C825 84.8(11)
C226 C223 C825 149.7(9)
C223 C224 H22D 109.5
C223 C224 H22E 109.5
C223 C224 H22F 109.5
C223 C225 H22G 109.5
C223 C225 H22H 109.5
C223 C225 H22I 109.5
C223 C226 H22J 109.5
C223 C226 H22K 109.5
C223 C226 H22L 109.5
C223 C824 H82C 109.4
C223 C824 H82D 109.5
H82C C824 H82D 109.5
C223 C824 H82E 109.5
H82C C824 H82E 109.5
H82D C824 H82E 109.5
C223 C825 H82F 109.5
C223 C825 H82G 109.5
H82F C825 H82G 109.5
C223 C825 H82H 109.5
H82F C825 H82H 109.5
H82G C825 H82H 109.5
C223 C826 H82I 109.4
C223 C826 H82J 109.5
H82I C826 H82J 109.5
C223 C826 H82K 109.5
H82I C826 H82K 109.5
H82J C826 H82K 109.5
C232 C227 C228 118.3(4)
C232 C227 C203 120.8(4)
C228 C227 C203 120.8(4)
C229 C228 C227 121.4(5)
C229 C228 H22M 119.3
C227 C228 H22M 119.3
C228 C229 C230 121.5(5)
C228 C229 H22N 119.3
C230 C229 H22N 119.3
C231 C230 C229 117.3(5)
C231 C230 C233 121.8(5)
C229 C230 C233 120.9(5)
C230 C231 C232 121.3(5)
C230 C231 H23A 119.3
C232 C231 H23A 119.3
C227 C232 C231 120.2(5)
C227 C232 H23B 119.9
C231 C232 H23B 119.9
C236 C233 C234 115.7(9)
C236 C233 C230 112.5(5)
C234 C233 C230 111.2(6)
C236 C233 C235 108.7(10)
C234 C233 C235 100.0(8)
C230 C233 C235 107.6(6)
C233 C234 H23C 109.4
C233 C234 H23D 109.5
H23C C234 H23D 109.5
C233 C234 H23E 109.5
H23C C234 H23E 109.5
H23D C234 H23E 109.5
C233 C235 H23F 109.5
C233 C235 H23G 109.5
H23F C235 H23G 109.5
C233 C235 H23H 109.5
H23F C235 H23H 109.5
H23G C235 H23H 109.5
C233 C236 H23I 109.5
C233 C236 H23J 109.5
H23I C236 H23J 109.5
C233 C236 H23K 109.5
H23I C236 H23K 109.5
H23J C236 H23K 109.5
C238 C237 C242 117.8(5)
C238 C237 C206 122.3(5)
C242 C237 C206 119.8(5)
C237 C238 C239 121.5(5)
C237 C238 H23L 119.2
C239 C238 H23L 119.2
C240 C239 C238 120.8(5)
C240 C239 H23M 119.6
C238 C239 H23M 119.6
C241 C240 C239 117.1(5)
C241 C240 C243 120.6(6)
C239 C240 C243 122.3(6)
C240 C241 C242 123.1(6)
C240 C241 H24D 118.4
C242 C241 H24D 118.5
C241 C242 C237 119.7(6)
C241 C242 H24E 120.2
C237 C242 H24E 120.2
C246 C243 C244 116.8(6)
C246 C243 C240 110.2(4)
C244 C243 C240 108.8(5)
C246 C243 C245 105.1(6)
C244 C243 C245 103.9(5)
C240 C243 C245 111.8(5)
C243 C244 H24F 109.5
C243 C244 H24G 109.5
H24F C244 H24G 109.5
C243 C244 H24H 109.5
H24F C244 H24H 109.5
H24G C244 H24H 109.5
C243 C245 H24I 109.5
C243 C245 H24J 109.5
H24I C245 H24J 109.5
C243 C245 H24K 109.5
H24I C245 H24K 109.5
H24J C245 H24K 109.5
C243 C246 H24L 109.5
C243 C246 H24M 109.5
H24L C246 H24M 109.5
C243 C246 H24N 109.5
H24L C246 H24N 109.5
H24M C246 H24N 109.5
C252 C247 C248 116.1(5)
C252 C247 C207 123.7(4)
C248 C247 C207 120.1(4)
C249 C248 C247 121.9(5)
C249 C248 H24O 119.1
C247 C248 H24O 119.1
C248 C249 C250 122.7(5)
C248 C249 H24P 118.6
C250 C249 H24P 118.6
C249 C250 C251 115.3(5)
C249 C250 C253 122.4(5)
C251 C250 C253 122.3(5)
C252 C251 C250 123.4(5)
C252 C251 H25D 118.3
C250 C251 H25D 118.3
C251 C252 C247 120.5(5)
C251 C252 H25E 119.7
C247 C252 H25E 119.7
C856 C253 C255 126.8(10)
C856 C253 C855 114.1(12)
C255 C253 C855 37.4(7)
C856 C253 C250 117.2(7)
C255 C253 C250 115.1(8)
C855 C253 C250 107.4(8)
C856 C253 C254 59.5(11)
C255 C253 C254 110.8(11)
C855 C253 C254 140.2(10)
C250 C253 C254 109.6(7)
C856 C253 C854 106.5(12)
C255 C253 C854 67.5(9)
C855 C253 C854 104.8(10)
C250 C253 C854 105.8(6)
C254 C253 C854 50.9(8)
C856 C253 C256 48.8(9)
C255 C253 C256 106.8(10)
C855 C253 C256 74.5(10)
C250 C253 C256 106.1(7)
C254 C253 C256 108.1(11)
C854 C253 C256 146.6(9)
C253 C254 H25F 109.5
C253 C254 H25G 109.5
C253 C254 H25H 109.5
C253 C255 H25I 109.4
C253 C255 H25J 109.5
C253 C255 H25K 109.5
C253 C256 H25L 109.5
C253 C256 H25M 109.5
C253 C256 H25N 109.5
C253 C854 H85D 109.5
C253 C854 H85E 109.5
H85D C854 H85E 109.5
C253 C854 H85F 109.5
H85D C854 H85F 109.5
H85E C854 H85F 109.5
C253 C855 H85G 109.5
C253 C855 H85H 109.5
H85G C855 H85H 109.5
C253 C855 H85I 109.5
H85G C855 H85I 109.5
H85H C855 H85I 109.5
C253 C856 H85J 109.5
C253 C856 H85K 109.4
H85J C856 H85K 109.5
C253 C856 H85L 109.5
H85J C856 H85L 109.5
H85K C856 H85L 109.5
C258 C257 C262 116.9(5)
C258 C257 C210 121.5(5)
C262 C257 C210 121.5(5)
C259 C258 C257 120.9(5)
C259 C258 H25O 119.6
C257 C258 H25O 119.6
C258 C259 C260 124.3(5)
C258 C259 H25P 117.9
C260 C259 H25P 117.9
C259 C260 C261 114.9(5)
C259 C260 C263 122.6(5)
C261 C260 C263 122.5(5)
C262 C261 C260 121.4(5)
C262 C261 H26D 119.3
C260 C261 H26D 119.3
C261 C262 C257 121.6(5)
C261 C262 H26E 119.2
C257 C262 H26E 119.2
C265 C263 C260 109.9(6)
C265 C263 C266 109.3(8)
C260 C263 C266 111.2(7)
C265 C263 C264 107.2(7)
C260 C263 C264 110.6(5)
C266 C263 C264 108.7(6)
C263 C264 H26F 109.5
C263 C264 H26G 109.5
H26F C264 H26G 109.5
C263 C264 H26H 109.5
H26F C264 H26H 109.5
H26G C264 H26H 109.5
C263 C265 H26I 109.5
C263 C265 H26J 109.5
H26I C265 H26J 109.5
C263 C265 H26K 109.5
H26I C265 H26K 109.5
H26J C265 H26K 109.5
C263 C266 H26L 109.5
C263 C266 H26M 109.5
H26L C266 H26M 109.5
C263 C266 H26N 109.5
H26L C266 H26N 109.5
H26M C266 H26N 109.5
C268 C267 C272 118.2(5)
C268 C267 C211 121.4(5)
C272 C267 C211 119.8(5)
C267 C268 C269 121.9(5)
C267 C268 H26O 119.1
C269 C268 H26O 119.1
C268 C269 C270 121.5(5)
C268 C269 H26P 119.2
C270 C269 H26P 119.3
C269 C270 C271 116.5(5)
C269 C270 C273 120.7(5)
C271 C270 C273 122.5(5)
C272 C271 C270 121.3(5)
C272 C271 H27A 119.3
C270 C271 H27A 119.3
C271 C272 C267 120.1(5)
C271 C272 H27B 119.9
C267 C272 H27B 119.9
C275 C273 C270 112.8(5)
C275 C273 C274 109.7(5)
C270 C273 C274 110.5(5)
C275 C273 C276 108.9(5)
C270 C273 C276 106.2(5)
C274 C273 C276 108.6(6)
C273 C274 H27C 109.5
C273 C274 H27D 109.5
H27C C274 H27D 109.5
C273 C274 H27E 109.5
H27C C274 H27E 109.5
H27D C274 H27E 109.5
C273 C275 H27F 109.5
C273 C275 H27G 109.5
H27F C275 H27G 109.5
C273 C275 H27H 109.5
H27F C275 H27H 109.5
H27G C275 H27H 109.5
C273 C276 H27I 109.5
C273 C276 H27J 109.5
H27I C276 H27J 109.5
C273 C276 H27K 109.5
H27I C276 H27K 109.5
H27J C276 H27K 109.5
C282 C277 C278 117.6(5)
C282 C277 C214 119.9(5)
C278 C277 C214 122.3(4)
C279 C278 C277 120.7(5)
C279 C278 H27L 119.7
C277 C278 H27L 119.7
C278 C279 C280 121.4(5)
C278 C279 H27M 119.3
C280 C279 H27M 119.3
C281 C280 C279 116.7(5)
C281 C280 C283 124.2(5)
C279 C280 C283 119.1(5)
C280 C281 C282 122.7(5)
C280 C281 H28B 118.6
C282 C281 H28B 118.7
C277 C282 C281 120.9(5)
C277 C282 H28C 119.6
C281 C282 H28C 119.6
C285 C283 C284 112.6(7)
C285 C283 C280 115.6(7)
C284 C283 C280 106.9(5)
C285 C283 C286 108.4(7)
C284 C283 C286 101.6(8)
C280 C283 C286 110.8(6)
C285 C283 C886 73.0(16)
C284 C283 C886 141.9(14)
C280 C283 C886 103.3(10)
C286 C283 C886 45.0(15)
C285 C283 C885 21.6(8)
C284 C283 C885 99.6(9)
C280 C283 C885 105.9(10)
C286 C283 C885 129.4(9)
C886 C283 C885 93.8(17)
C283 C284 H28D 109.5
C283 C284 H28E 109.5
H28D C284 H28E 109.5
C283 C284 H28F 109.5
H28D C284 H28F 109.5
H28E C284 H28F 109.5
C283 C285 H28G 109.5
C283 C285 H28H 109.5
C283 C285 H28I 109.5
C283 C286 H28J 109.5
C283 C286 H28K 109.5
C283 C286 H28L 109.5
C283 C885 H88D 109.5
C283 C885 H88E 109.5
H88D C885 H88E 109.5
C283 C885 H88F 109.4
H88D C885 H88F 109.5
H88E C885 H88F 109.5
C283 C886 H88G 109.5
C283 C886 H88H 109.5
H88G C886 H88H 109.5
C283 C886 H88I 109.5
H88G C886 H88I 109.5
H88H C886 H88I 109.5
C288 C287 C292 117.6(5)
C288 C287 C215 120.6(5)
C292 C287 C215 121.8(5)
C289 C288 C287 120.7(5)
C289 C288 H28M 119.6
C287 C288 H28M 119.6
C288 C289 C290 122.4(5)
C288 C289 H28N 118.8
C290 C289 H28N 118.8
C291 C290 C289 116.3(5)
C291 C290 C293 123.7(5)
C289 C290 C293 120.0(5)
C292 C291 C290 121.5(5)
C292 C291 H29B 119.2
C290 C291 H29B 119.2
C291 C292 C287 121.4(5)
C291 C292 H29C 119.3
C287 C292 H29C 119.3
C294 C293 C290 109.7(4)
C294 C293 C295 109.9(5)
C290 C293 C295 107.8(4)
C294 C293 C296 108.7(5)
C290 C293 C296 111.4(5)
C295 C293 C296 109.3(5)
C293 C294 H29D 109.5
C293 C294 H29E 109.5
H29D C294 H29E 109.5
C293 C294 H29F 109.5
H29D C294 H29F 109.5
H29E C294 H29F 109.5
C293 C295 H29G 109.5
C293 C295 H29H 109.5
H29G C295 H29H 109.5
C293 C295 H29I 109.5
H29G C295 H29I 109.5
H29H C295 H29I 109.5
C293 C296 H29J 109.5
C293 C296 H29K 109.5
H29J C296 H29K 109.5
C293 C296 H29L 109.5
H29J C296 H29L 109.5
H29K C296 H29L 109.5
N28 C297 C298 119.3(5)
N28 C297 C302 118.8(5)
C298 C297 C302 121.9(5)
C299 C298 C297 117.6(5)
C299 C298 C303 121.7(5)
C297 C298 C303 120.6(5)
C298 C299 C300 123.0(6)
C298 C299 H29M 118.5
C300 C299 H29M 118.5
C299 C300 C301 118.0(6)
C299 C300 C304 121.7(6)
C301 C300 C304 120.2(6)
C302 C301 C300 121.2(6)
C302 C301 H30A 119.4
C300 C301 H30A 119.4
C301 C302 C297 118.1(5)
C301 C302 C305 121.6(5)
C297 C302 C305 120.3(5)
C298 C303 H30B 109.5
C298 C303 H30C 109.5
H30B C303 H30C 109.5
C298 C303 H30D 109.5
H30B C303 H30D 109.5
H30C C303 H30D 109.5
C300 C304 H30E 109.5
C300 C304 H30F 109.5
H30E C304 H30F 109.5
C300 C304 H30G 109.5
H30E C304 H30G 109.5
H30F C304 H30G 109.5
C302 C305 H30H 109.5
C302 C305 H30I 109.5
H30H C305 H30I 109.5
C302 C305 H30J 109.5
H30H C305 H30J 109.5
H30I C305 H30J 109.5
Cl1 C1S Cl2 112.1(3)
Cl1 C1S H1SA 109.2
Cl2 C1S H1SA 109.2
Cl1 C1S H1SB 109.2
Cl2 C1S H1SB 109.2
H1SA C1S H1SB 107.9
Cl4 C2S Cl3 110.6(3)
Cl4 C2S H2SA 109.5
Cl3 C2S H2SA 109.5
Cl4 C2S H2SB 109.5
Cl3 C2S H2SB 109.5
H2SA C2S H2SB 108.1
Cl6 C3S Cl5 112.1(3)
Cl6 C3S H3SA 109.2
Cl5 C3S H3SA 109.2
Cl6 C3S H3SB 109.2
Cl5 C3S H3SB 109.2
H3SA C3S H3SB 107.9
Cl7 C4S Cl8 114.3(4)
Cl7 C4S H4SA 108.7
Cl8 C4S H4SA 108.7
Cl7 C4S H4SB 108.7
Cl8 C4S H4SB 108.7
H4SA C4S H4SB 107.6

loop_
_geom_bond_atom_site_label_1
_geom_bond_atom_site_label_2
_geom_bond_distance
Mn1 N8 1.595(4)
Mn1 N3 1.885(4)
Mn1 N4 1.886(4)
Mn1 N2 1.893(4)
Mn1 N1 1.907(4)
N1 C1 1.377(6)
N1 C4 1.378(6)
N2 C8 1.379(6)
N2 C5 1.396(6)
N3 C9 1.359(6)
N3 C12 1.378(6)
N4 C16 1.348(6)
N4 C13 1.388(6)
N7 C1 1.323(6)
N7 C16 1.340(6)
N5 C4 1.319(6)
N5 C5 1.340(6)
N6 C9 1.320(6)
N6 C8 1.340(6)
N8 C97 1.371(6)
C1 C2 1.456(7)
C2 C3 1.384(7)
C2 C17 1.477(7)
C3 C4 1.466(6)
C3 C27 1.486(7)
C5 C6 1.445(6)
C6 C7 1.389(6)
C6 C37 1.475(7)
C7 C8 1.445(7)
C7 C47 1.463(7)
C9 C10 1.445(7)
C10 C11 1.397(7)
C10 C57 1.485(7)
C11 C12 1.455(7)
C11 C67 1.479(7)
C12 C13 1.418(7)
C13 C14 1.437(7)
C14 C15 1.403(7)
C14 C77 1.552(9)
C15 C16 1.431(7)
C15 C87' 1.484(15)
C15 C87 1.499(17)
C17 C22 1.400(6)
C17 C18 1.407(7)
C18 C19 1.377(7)
C18 H18A 0.9500
C19 C20 1.388(7)
C19 H19A 0.9500
C20 C21 1.393(7)
C20 C23 1.531(7)
C21 C22 1.400(7)
C21 H21A 0.9500
C22 H22A 0.9500
C23 C24 1.508(8)
C23 C25 1.527(8)
C23 C26 1.532(9)
C24 H24A 0.9800
C24 H24B 0.9800
C24 H24C 0.9800
C25 H25A 0.9800
C25 H25B 0.9800
C25 H25C 0.9800
C26 H26A 0.9800
C26 H26B 0.9800
C26 H26C 0.9800
C27 C28 1.386(7)
C27 C32 1.394(6)
C28 C29 1.375(7)
C28 H28A 0.9500
C29 C30 1.375(7)
C29 H29A 0.9500
C30 C31 1.405(7)
C30 C33 1.532(7)
C31 C32 1.381(7)
C31 H31A 0.9500
C32 H32A 0.9500
C33 C34' 1.40(2)
C33 C36' 1.47(3)
C33 C35 1.507(11)
C33 C36 1.519(10)
C33 C34 1.591(11)
C33 C35' 1.72(2)
C34 H34A 0.9800
C34 H34B 0.9800
C34 H34C 0.9800
C35 H35A 0.9800
C35 H35B 0.9800
C35 H35C 0.9800
C36 H36A 0.9800
C36 H36B 0.9800
C36 H36C 0.9800
C34' H34D 0.9800
C34' H34E 0.9800
C34' H34F 0.9800
C35' H35D 0.9800
C35' H35E 0.9800
C35' H35F 0.9800
C36' H36D 0.9800
C36' H36E 0.9800
C36' H36F 0.9800
C37 C38 1.389(7)
C37 C42 1.406(7)
C38 C39 1.388(7)
C38 H38A 0.9500
C39 C40 1.404(8)
C39 H39A 0.9500
C40 C41 1.367(8)
C40 C43 1.514(8)
C41 C42 1.389(7)
C41 H41A 0.9500
C42 H42A 0.9500
C43 C45 1.382(14)
C43 C46' 1.425(15)
C43 C44' 1.527(17)
C43 C45' 1.559(14)
C43 C46 1.651(16)
C43 C44 1.688(14)
C44 H44A 0.9800
C44 H44B 0.9800
C44 H44C 0.9800
C45 H45A 0.9800
C45 H45B 0.9800
C45 H45C 0.9800
C46 H46A 0.9800
C46 H46B 0.9800
C46 H46C 0.9800
C44' H44D 0.9800
C44' H44E 0.9800
C44' H44F 0.9800
C45' H45C 0.9800
C45' H45D 0.9800
C45' H45E 0.9800
C46' H46D 0.9800
C46' H46E 0.9800
C46' H46F 0.9800
C47 C48 1.393(6)
C47 C52 1.405(6)
C48 C49 1.397(7)
C48 H48A 0.9500
C49 C50 1.403(7)
C49 H49A 0.9500
C50 C51 1.415(7)
C50 C53 1.521(7)
C51 C52 1.357(7)
C51 H51A 0.9500
C52 H52A 0.9500
C53 C55 1.398(16)
C53 C54 1.471(13)
C53 C56' 1.540(13)
C53 C54' 1.585(16)
C53 C55' 1.661(15)
C53 C56 1.672(18)
C54 H54A 0.9800
C54 H54B 0.9800
C54 H54C 0.9800
C55 H55A 0.9800
C55 H55B 0.9800
C55 H55C 0.9800
C56 H56A 0.9800
C56 H56B 0.9800
C56 H56C 0.9800
C54' H54D 0.9800
C54' H54E 0.9800
C54' H54F 0.9800
C55' H55D 0.9800
C55' H55E 0.9800
C55' H55F 0.9800
C56' H56D 0.9800
C56' H56E 0.9800
C56' H56F 0.9800
C57 C62 1.373(6)
C57 C58 1.398(7)
C58 C59 1.374(7)
C58 H58A 0.9500
C59 C60 1.392(7)
C59 H59A 0.9500
C60 C61 1.378(8)
C60 C63 1.528(8)
C61 C62 1.397(7)
C61 H61A 0.9500
C62 H62A 0.9500
C63 C66 1.475(10)
C63 C65 1.532(10)
C63 C64 1.561(9)
C64 H64A 0.9800
C64 H64B 0.9800
C64 H64C 0.9800
C65 H65A 0.9800
C65 H65B 0.9800
C65 H65C 0.9800
C66 H66A 0.9800
C66 H66B 0.9800
C66 H66C 0.9800
C67 C72 1.367(7)
C67 C68 1.384(7)
C68 C69 1.369(7)
C68 H68A 0.9500
C69 C70 1.382(7)
C69 H69A 0.9500
C70 C71 1.379(7)
C70 C73 1.542(7)
C71 C72 1.402(7)
C71 H71A 0.9500
C72 H72A 0.9500
C73 C74 1.511(8)
C73 C76 1.532(8)
C73 C75 1.533(9)
C74 H74A 0.9800
C74 H74B 0.9800
C74 H74C 0.9800
C75 H75A 0.9800
C75 H75B 0.9800
C75 H75C 0.9800
C76 H76A 0.9800
C76 H76B 0.9800
C76 H76C 0.9800
C77 C82 1.327(9)
C77 C78 1.390(9)
C78 C79 1.394(9)
C78 H78A 0.9500
C79 C80 1.364(9)
C79 H79A 0.9500
C80 C81 1.353(9)
C80 C83 1.632(10)
C81 C82 1.464(10)
C81 H81A 0.9500
C82 H82A 0.9500
C83 C84 1.439(10)
C83 C86 1.494(11)
C83 C85 1.545(10)
C84 H84A 0.9800
C84 H84B 0.9800
C84 H84C 0.9800
C85 H85A 0.9800
C85 H85B 0.9800
C85 H85C 0.9800
C86 H86A 0.9800
C86 H86B 0.9800
C86 H86C 0.9800
C87 C88 1.36(2)
C87 C92 1.40(2)
C88 C89 1.46(2)
C88 H88A 0.9500
C89 C90 1.32(3)
C89 H89A 0.9500
C90 C91 1.40(2)
C90 C93 1.66(3)
C91 C92 1.35(2)
C91 H91A 0.9500
C92 H92A 0.9500
C93 C94 1.36(3)
C93 C95 1.37(3)
C93 C96 1.85(4)
C94 H94A 0.9801
C94 H94B 0.9801
C94 H94C 0.9801
C95 H95A 0.9800
C95 H95B 0.9800
C95 H95C 0.9800
C96 H96A 0.9801
C96 H96B 0.9801
C96 H96C 0.9801
C87' C92' 1.38(2)
C87' C88' 1.39(2)
C88' C89' 1.427(18)
C88' H88B 0.9500
C89' C90' 1.44(2)
C89' H89B 0.9500
C90' C91' 1.34(2)
C90' C93' 1.542(19)
C91' C92' 1.44(2)
C91' H91C 0.9500
C92' H92B 0.9500
C93' C96' 1.504(19)
C93' C94' 1.60(3)
C93' C95' 1.62(2)
C94' H94D 0.9876
C94' H94E 0.9869
C94' H94F 0.9869
C95' H95D 0.9800
C95' H95E 0.9800
C95' H95F 0.9800
C96' H96D 0.9800
C96' H96E 0.9800
C96' H96F 0.9800
C97 C98 1.393(7)
C97 C102 1.423(7)
C98 C99 1.382(7)
C98 C103 1.500(7)
C99 C100 1.378(7)
C99 H99A 0.9500
C100 C101 1.388(8)
C100 C104 1.492(7)
C101 C102 1.391(7)
C101 H10A 0.9500
C102 C105 1.498(7)
C103 H10B 0.9800
C103 H10C 0.9800
C103 H10D 0.9800
C104 H10E 0.9800
C104 H10F 0.9800
C104 H10G 0.9800
C105 H10H 0.9800
C105 H10I 0.9800
C105 H10J 0.9800
Mn2 N28 1.610(4)
Mn2 N24 1.869(4)
Mn2 N23 1.876(4)
Mn2 N21 1.893(4)
Mn2 N22 1.900(4)
N21 C201 1.385(6)
N21 C204 1.391(6)
N22 C208 1.369(6)
N22 C205 1.379(6)
N23 C209 1.353(6)
N23 C212 1.400(6)
N24 C216 1.355(6)
N24 C213 1.387(6)
N25 C205 1.313(6)
N25 C204 1.328(6)
N26 C208 1.346(6)
N26 C209 1.345(6)
N27 C216 1.325(6)
N27 C201 1.339(6)
N28 C297 1.375(6)
C201 C202 1.442(6)
C202 C203 1.381(6)
C202 C217 1.466(7)
C203 C204 1.465(7)
C203 C227 1.493(6)
C205 C206 1.451(7)
C206 C207 1.383(7)
C206 C237 1.488(7)
C207 C208 1.462(6)
C207 C247 1.470(7)
C209 C210 1.436(7)
C210 C211 1.392(7)
C210 C257 1.486(7)
C211 C212 1.430(7)
C211 C267 1.474(7)
C212 C213 1.451(7)
C213 C214 1.422(7)
C214 C215 1.384(7)
C214 C277 1.474(7)
C215 C216 1.449(7)
C215 C287 1.482(7)
C217 C222 1.369(7)
C217 C218 1.406(6)
C218 C219 1.375(7)
C218 H21B 0.9500
C219 C220 1.375(7)
C219 H21C 0.9500
C220 C221 1.397(7)
C220 C223 1.537(8)
C221 C222 1.386(7)
C221 H22B 0.9500
C222 H22C 0.9500
C223 C225 1.325(13)
C223 C824 1.34(3)
C223 C826 1.492(16)
C223 C224 1.58(3)
C223 C226 1.675(15)
C223 C825 1.749(17)
C224 H22D 0.9800
C224 H22E 0.9800
C224 H22F 0.9800
C225 H22G 0.9800
C225 H22H 0.9800
C225 H22I 0.9800
C226 H22J 0.9800
C226 H22K 0.9800
C226 H22L 0.9800
C824 H82C 0.9800
C824 H82D 0.9800
C824 H82E 0.9800
C825 H82F 0.9800
C825 H82G 0.9800
C825 H82H 0.9800
C826 H82I 0.9800
C826 H82J 0.9800
C826 H82K 0.9800
C227 C232 1.386(6)
C227 C228 1.392(7)
C228 C229 1.374(7)
C228 H22M 0.9500
C229 C230 1.403(7)
C229 H22N 0.9500
C230 C231 1.388(8)
C230 C233 1.530(7)
C231 C232 1.411(7)
C231 H23A 0.9500
C232 H23B 0.9500
C233 C236 1.455(11)
C233 C234 1.463(10)
C233 C235 1.534(11)
C234 H23C 0.9800
C234 H23D 0.9800
C234 H23E 0.9800
C235 H23F 0.9800
C235 H23G 0.9800
C235 H23H 0.9800
C236 H23I 0.9800
C236 H23J 0.9800
C236 H23K 0.9800
C237 C238 1.374(7)
C237 C242 1.407(7)
C238 C239 1.402(7)
C238 H23L 0.9500
C239 C240 1.386(8)
C239 H23M 0.9500
C240 C241 1.378(8)
C240 C243 1.551(7)
C241 C242 1.381(8)
C241 H24D 0.9500
C242 H24E 0.9500
C243 C246 1.490(8)
C243 C244 1.501(8)
C243 C245 1.581(9)
C244 H24F 0.9800
C244 H24G 0.9800
C244 H24H 0.9800
C245 H24I 0.9800
C245 H24J 0.9800
C245 H24K 0.9800
C246 H24L 0.9800
C246 H24M 0.9800
C246 H24N 0.9800
C247 C252 1.400(7)
C247 C248 1.417(6)
C248 C249 1.359(7)
C248 H24O 0.9500
C249 C250 1.392(7)
C249 H24P 0.9500
C250 C251 1.395(7)
C250 C253 1.533(8)
C251 C252 1.380(7)
C251 H25D 0.9500
C252 H25E 0.9500
C253 C856 1.451(14)
C253 C255 1.514(17)
C253 C855 1.523(17)
C253 C254 1.543(16)
C253 C854 1.593(16)
C253 C256 1.633(16)
C254 H25F 0.9800
C254 H25G 0.9800
C254 H25H 0.9800
C255 H25I 0.9800
C255 H25J 0.9800
C255 H25K 0.9800
C256 H25L 0.9800
C256 H25M 0.9800
C256 H25N 0.9800
C854 H85D 0.9800
C854 H85E 0.9800
C854 H85F 0.9800
C855 H85G 0.9800
C855 H85H 0.9800
C855 H85I 0.9800
C856 H85J 0.9800
C856 H85K 0.9800
C856 H85L 0.9800
C257 C258 1.392(7)
C257 C262 1.395(7)
C258 C259 1.357(8)
C258 H25O 0.9500
C259 C260 1.383(7)
C259 H25P 0.9500
C260 C261 1.417(7)
C260 C263 1.515(8)
C261 C262 1.381(7)
C261 H26D 0.9500
C262 H26E 0.9500
C263 C265 1.512(10)
C263 C266 1.532(11)
C263 C264 1.558(8)
C264 H26F 0.9800
C264 H26G 0.9800
C264 H26H 0.9800
C265 H26I 0.9800
C265 H26J 0.9800
C265 H26K 0.9800
C266 H26L 0.9800
C266 H26M 0.9800
C266 H26N 0.9800
C267 C268 1.355(7)
C267 C272 1.397(7)
C268 C269 1.383(7)
C268 H26O 0.9500
C269 C270 1.383(7)
C269 H26P 0.9500
C270 C271 1.405(8)
C270 C273 1.531(7)
C271 C272 1.389(7)
C271 H27A 0.9500
C272 H27B 0.9500
C273 C275 1.502(8)
C273 C274 1.542(9)
C273 C276 1.565(9)
C274 H27C 0.9800
C274 H27D 0.9800
C274 H27E 0.9800
C275 H27F 0.9800
C275 H27G 0.9800
C275 H27H 0.9800
C276 H27I 0.9800
C276 H27J 0.9800
C276 H27K 0.9800
C277 C282 1.372(7)
C277 C278 1.409(7)
C278 C279 1.365(7)
C278 H27L 0.9500
C279 C280 1.407(7)
C279 H27M 0.9500
C280 C281 1.367(7)
C280 C283 1.541(8)
C281 C282 1.375(7)
C281 H28B 0.9500
C282 H28C 0.9500
C283 C285 1.412(12)
C283 C284 1.511(9)
C283 C286 1.565(12)
C283 C886 1.61(3)
C283 C885 1.73(2)
C284 H28D 0.9800
C284 H28E 0.9800
C284 H28F 0.9800
C285 H28G 0.9800
C285 H28H 0.9800
C285 H28I 0.9800
C286 H28J 0.9800
C286 H28K 0.9800
C286 H28L 0.9800
C885 H88D 0.9800
C885 H88E 0.9800
C885 H88F 0.9800
C886 H88G 0.9800
C886 H88H 0.9800
C886 H88I 0.9800
C287 C288 1.392(7)
C287 C292 1.398(7)
C288 C289 1.380(7)
C288 H28M 0.9500
C289 C290 1.408(7)
C289 H28N 0.9500
C290 C291 1.395(7)
C290 C293 1.530(7)
C291 C292 1.386(7)
C291 H29B 0.9500
C292 H29C 0.9500
C293 C294 1.529(7)
C293 C295 1.550(7)
C293 C296 1.572(8)
C294 H29D 0.9800
C294 H29E 0.9800
C294 H29F 0.9800
C295 H29G 0.9800
C295 H29H 0.9800
C295 H29I 0.9800
C296 H29J 0.9800
C296 H29K 0.9800
C296 H29L 0.9800
C297 C298 1.404(7)
C297 C302 1.410(7)
C298 C299 1.380(8)
C298 C303 1.516(8)
C299 C300 1.388(9)
C299 H29M 0.9500
C300 C301 1.418(8)
C300 C304 1.497(8)
C301 C302 1.389(7)
C301 H30A 0.9500
C302 C305 1.518(8)
C303 H30B 0.9800
C303 H30C 0.9800
C303 H30D 0.9800
C304 H30E 0.9800
C304 H30F 0.9800
C304 H30G 0.9800
C305 H30H 0.9800
C305 H30I 0.9800
C305 H30J 0.9800
C1S Cl1 1.749(6)
C1S Cl2 1.755(6)
C1S H1SA 0.9900
C1S H1SB 0.9900
C2S Cl4 1.752(6)
C2S Cl3 1.768(7)
C2S H2SA 0.9900
C2S H2SB 0.9900
C3S Cl6 1.758(7)
C3S Cl5 1.761(6)
C3S H3SA 0.9900
C3S H3SB 0.9900
C4S Cl7 1.716(7)
C4S Cl8 1.744(7)
C4S H4SA 0.9900
C4S H4SB 0.9900

loop_
_geom_torsion_atom_site_label_1
_geom_torsion_atom_site_label_2
_geom_torsion_atom_site_label_3
_geom_torsion_atom_site_label_4
_geom_torsion
N8 Mn1 N1 C1 -82.1(4)
N3 Mn1 N1 C1 89.2(4)
N4 Mn1 N1 C1 24.8(4)
N2 Mn1 N1 C1 172.8(4)
N8 Mn1 N1 C4 80.8(4)
N3 Mn1 N1 C4 -107.8(4)
N4 Mn1 N1 C4 -172.3(4)
N2 Mn1 N1 C4 -24.2(4)
N8 Mn1 N2 C8 74.8(4)
N3 Mn1 N2 C8 -32.1(4)
N4 Mn1 N2 C8 -93.4(4)
N1 Mn1 N2 C8 -175.8(4)
N8 Mn1 N2 C5 -81.1(4)
N3 Mn1 N2 C5 172.0(4)
N4 Mn1 N2 C5 110.7(4)
N1 Mn1 N2 C5 28.3(4)
N8 Mn1 N3 C9 -69.4(4)
N4 Mn1 N3 C9 -174.2(4)
N2 Mn1 N3 C9 34.3(4)
N1 Mn1 N3 C9 119.1(4)
N8 Mn1 N3 C12 83.3(4)
N4 Mn1 N3 C12 -21.5(3)
N2 Mn1 N3 C12 -173.0(3)
N1 Mn1 N3 C12 -88.2(4)
N8 Mn1 N4 C16 84.9(4)
N3 Mn1 N4 C16 -170.4(5)
N2 Mn1 N4 C16 -107.1(5)
N1 Mn1 N4 C16 -23.5(4)
N8 Mn1 N4 C13 -88.7(4)
N3 Mn1 N4 C13 16.1(3)
N2 Mn1 N4 C13 79.4(4)
N1 Mn1 N4 C13 163.0(4)
N3 Mn1 N8 C97 104(100)
N4 Mn1 N8 C97 -172(100)
N2 Mn1 N8 C97 14(100)
N1 Mn1 N8 C97 -81(100)
C16 N7 C1 N1 0.4(7)
C16 N7 C1 C2 175.4(4)
C4 N1 C1 N7 175.2(4)
Mn1 N1 C1 N7 -19.8(7)
C4 N1 C1 C2 -0.3(5)
Mn1 N1 C1 C2 164.7(3)
N7 C1 C2 C3 -174.8(4)
N1 C1 C2 C3 1.0(5)
N7 C1 C2 C17 2.0(7)
N1 C1 C2 C17 177.8(4)
C1 C2 C3 C4 -1.2(5)
C17 C2 C3 C4 -177.8(5)
C1 C2 C3 C27 -179.9(4)
C17 C2 C3 C27 3.5(8)
C5 N5 C4 N1 6.0(7)
C5 N5 C4 C3 -176.1(4)
C1 N1 C4 N5 177.8(4)
Mn1 N1 C4 N5 12.4(7)
C1 N1 C4 C3 -0.4(5)
Mn1 N1 C4 C3 -165.8(3)
C2 C3 C4 N5 -177.2(4)
C27 C3 C4 N5 1.6(7)
C2 C3 C4 N1 1.1(5)
C27 C3 C4 N1 179.8(4)
C4 N5 C5 N2 -1.9(7)
C4 N5 C5 C6 178.4(4)
C8 N2 C5 N5 -179.9(4)
Mn1 N2 C5 N5 -20.5(6)
C8 N2 C5 C6 -0.1(5)
Mn1 N2 C5 C6 159.3(3)
N5 C5 C6 C7 -180.0(4)
N2 C5 C6 C7 0.2(5)
N5 C5 C6 C37 4.6(7)
N2 C5 C6 C37 -175.2(4)
C5 C6 C7 C8 -0.2(5)
C37 C6 C7 C8 174.8(4)
C5 C6 C7 C47 174.5(5)
C37 C6 C7 C47 -10.5(8)
C9 N6 C8 N2 1.2(7)
C9 N6 C8 C7 -177.1(4)
C5 N2 C8 N6 -178.5(4)
Mn1 N2 C8 N6 22.0(6)
C5 N2 C8 C7 0.0(5)
Mn1 N2 C8 C7 -159.4(3)
C6 C7 C8 N6 178.6(4)
C47 C7 C8 N6 3.4(7)
C6 C7 C8 N2 0.1(5)
C47 C7 C8 N2 -175.1(4)
C8 N6 C9 N3 -0.4(7)
C8 N6 C9 C10 -177.3(5)
C12 N3 C9 N6 -178.8(4)
Mn1 N3 C9 N6 -24.5(7)
C12 N3 C9 C10 -1.3(5)
Mn1 N3 C9 C10 152.9(3)
N6 C9 C10 C11 178.4(5)
N3 C9 C10 C11 1.1(5)
N6 C9 C10 C57 5.7(8)
N3 C9 C10 C57 -171.5(4)
C9 C10 C11 C12 -0.4(5)
C57 C10 C11 C12 171.5(5)
C9 C10 C11 C67 -175.2(5)
C57 C10 C11 C67 -3.3(8)
C9 N3 C12 C13 179.8(4)
Mn1 N3 C12 C13 22.7(5)
C9 N3 C12 C11 1.0(5)
Mn1 N3 C12 C11 -156.1(3)
C10 C11 C12 N3 -0.3(5)
C67 C11 C12 N3 174.5(4)
C10 C11 C12 C13 -178.5(7)
C67 C11 C12 C13 -3.6(10)
C16 N4 C13 C12 176.9(4)
Mn1 N4 C13 C12 -8.2(5)
C16 N4 C13 C14 0.3(6)
Mn1 N4 C13 C14 175.1(3)
N3 C12 C13 N4 -8.7(6)
C11 C12 C13 N4 169.4(6)
N3 C12 C13 C14 166.0(6)
C11 C12 C13 C14 -15.9(13)
N4 C13 C14 C15 -1.5(6)
C12 C13 C14 C15 -176.3(7)
N4 C13 C14 C77 168.0(5)
C12 C13 C14 C77 -6.8(11)
C13 C14 C15 C16 2.1(6)
C77 C14 C15 C16 -167.0(5)
C13 C14 C15 C87' 170.9(8)
C77 C14 C15 C87' 1.8(11)
C13 C14 C15 C87 -170.5(9)
C77 C14 C15 C87 20.4(13)
C1 N7 C16 N4 3.3(7)
C1 N7 C16 C15 -168.6(5)
C13 N4 C16 N7 -172.2(5)
Mn1 N4 C16 N7 13.8(7)
C13 N4 C16 C15 1.0(6)
Mn1 N4 C16 C15 -173.0(3)
C14 C15 C16 N7 170.9(5)
C87' C15 C16 N7 2.6(11)
C87 C15 C16 N7 -15.4(10)
C14 C15 C16 N4 -1.9(6)
C87' C15 C16 N4 -170.3(8)
C87 C15 C16 N4 171.8(8)
C3 C2 C17 C22 33.2(8)
C1 C2 C17 C22 -142.9(5)
C3 C2 C17 C18 -146.1(5)
C1 C2 C17 C18 37.8(7)
C22 C17 C18 C19 -2.0(8)
C2 C17 C18 C19 177.3(5)
C17 C18 C19 C20 0.3(8)
C18 C19 C20 C21 1.4(8)
C18 C19 C20 C23 -177.7(5)
C19 C20 C21 C22 -1.5(8)
C23 C20 C21 C22 177.8(5)
C20 C21 C22 C17 -0.2(8)
C18 C17 C22 C21 2.0(7)
C2 C17 C22 C21 -177.4(5)
C19 C20 C23 C24 -122.6(6)
C21 C20 C23 C24 58.3(7)
C19 C20 C23 C25 -3.4(8)
C21 C20 C23 C25 177.4(5)
C19 C20 C23 C26 118.2(6)
C21 C20 C23 C26 -61.0(7)
C2 C3 C27 C28 47.8(7)
C4 C3 C27 C28 -130.7(5)
C2 C3 C27 C32 -133.9(5)
C4 C3 C27 C32 47.7(6)
C32 C27 C28 C29 -1.3(7)
C3 C27 C28 C29 177.1(4)
C27 C28 C29 C30 0.5(8)
C28 C29 C30 C31 0.8(8)
C28 C29 C30 C33 -179.3(5)
C29 C30 C31 C32 -1.3(7)
C33 C30 C31 C32 178.8(5)
C30 C31 C32 C27 0.5(8)
C28 C27 C32 C31 0.8(7)
C3 C27 C32 C31 -177.6(4)
C29 C30 C33 C34' 51.9(17)
C31 C30 C33 C34' -128.2(16)
C29 C30 C33 C36' -86.7(15)
C31 C30 C33 C36' 93.2(15)
C29 C30 C33 C35 120.8(7)
C31 C30 C33 C35 -59.3(7)
C29 C30 C33 C36 -116.9(8)
C31 C30 C33 C36 63.0(9)
C29 C30 C33 C34 4.0(8)
C31 C30 C33 C34 -176.1(6)
C29 C30 C33 C35' 172.3(12)
C31 C30 C33 C35' -7.8(13)
C7 C6 C37 C38 149.5(5)
C5 C6 C37 C38 -36.3(7)
C7 C6 C37 C42 -32.2(7)
C5 C6 C37 C42 142.1(5)
C42 C37 C38 C39 -1.3(7)
C6 C37 C38 C39 177.1(4)
C37 C38 C39 C40 -0.8(8)
C38 C39 C40 C41 2.0(8)
C38 C39 C40 C43 -177.3(5)
C39 C40 C41 C42 -1.0(8)
C43 C40 C41 C42 178.3(5)
C40 C41 C42 C37 -1.1(8)
C38 C37 C42 C41 2.2(7)
C6 C37 C42 C41 -176.2(4)
C41 C40 C43 C45 118.0(10)
C39 C40 C43 C45 -62.8(11)
C41 C40 C43 C46' -57.5(12)
C39 C40 C43 C46' 121.8(11)
C41 C40 C43 C44' -113.0(11)
C39 C40 C43 C44' 66.2(11)
C41 C40 C43 C45' 71.6(9)
C39 C40 C43 C45' -109.2(9)
C41 C40 C43 C46 -5.0(10)
C39 C40 C43 C46 174.2(8)
C41 C40 C43 C44 -178.1(7)
C39 C40 C43 C44 1.1(9)
C6 C7 C47 C48 -42.6(8)
C8 C7 C47 C48 131.4(5)
C6 C7 C47 C52 140.1(5)
C8 C7 C47 C52 -45.8(7)
C52 C47 C48 C49 0.3(8)
C7 C47 C48 C49 -177.0(5)
C47 C48 C49 C50 1.5(9)
C48 C49 C50 C51 -2.9(8)
C48 C49 C50 C53 176.9(6)
C49 C50 C51 C52 2.8(9)
C53 C50 C51 C52 -177.0(6)
C50 C51 C52 C47 -1.2(9)
C48 C47 C52 C51 -0.5(8)
C7 C47 C52 C51 176.9(5)
C49 C50 C53 C55 -129.0(9)
C51 C50 C53 C55 50.7(11)
C49 C50 C53 C54 15.7(10)
C51 C50 C53 C54 -164.5(8)
C49 C50 C53 C56' 136.0(8)
C51 C50 C53 C56' -44.3(9)
C49 C50 C53 C54' -7.7(11)
C51 C50 C53 C54' 172.1(8)
C49 C50 C53 C55' -106.7(8)
C51 C50 C53 C55' 73.0(8)
C49 C50 C53 C56 110.4(9)
C51 C50 C53 C56 -69.8(9)
C11 C10 C57 C62 -40.9(8)
C9 C10 C57 C62 130.0(5)
C11 C10 C57 C58 142.2(5)
C9 C10 C57 C58 -46.9(7)
C62 C57 C58 C59 0.2(8)
C10 C57 C58 C59 177.2(5)
C57 C58 C59 C60 -0.2(9)
C58 C59 C60 C61 0.3(9)
C58 C59 C60 C63 -176.9(5)
C59 C60 C61 C62 -0.4(8)
C63 C60 C61 C62 176.7(5)
C58 C57 C62 C61 -0.3(8)
C10 C57 C62 C61 -177.3(5)
C60 C61 C62 C57 0.5(8)
C61 C60 C63 C66 130.5(9)
C59 C60 C63 C66 -52.4(10)
C61 C60 C63 C65 -107.6(7)
C59 C60 C63 C65 69.5(7)
C61 C60 C63 C64 4.9(9)
C59 C60 C63 C64 -178.0(6)
C10 C11 C67 C72 138.0(5)
C12 C11 C67 C72 -35.8(7)
C10 C11 C67 C68 -37.9(7)
C12 C11 C67 C68 148.3(5)
C72 C67 C68 C69 -5.3(7)
C11 C67 C68 C69 170.9(5)
C67 C68 C69 C70 1.7(8)
C68 C69 C70 C71 3.4(8)
C68 C69 C70 C73 -171.6(5)
C69 C70 C71 C72 -4.8(7)
C73 C70 C71 C72 170.2(5)
C68 C67 C72 C71 3.9(7)
C11 C67 C72 C71 -172.3(4)
C70 C71 C72 C67 1.2(8)
C71 C70 C73 C74 16.8(8)
C69 C70 C73 C74 -168.5(6)
C71 C70 C73 C76 -103.5(6)
C69 C70 C73 C76 71.2(7)
C71 C70 C73 C75 140.9(6)
C69 C70 C73 C75 -44.4(8)
C15 C14 C77 C82 -51.4(8)
C13 C14 C77 C82 141.3(6)
C15 C14 C77 C78 124.9(6)
C13 C14 C77 C78 -42.5(8)
C82 C77 C78 C79 1.7(9)
C14 C77 C78 C79 -174.4(5)
C77 C78 C79 C80 -1.2(9)
C78 C79 C80 C81 -1.3(10)
C78 C79 C80 C83 179.0(5)
C79 C80 C81 C82 2.9(9)
C83 C80 C81 C82 -177.3(5)
C78 C77 C82 C81 0.0(9)
C14 C77 C82 C81 176.1(5)
C80 C81 C82 C77 -2.2(9)
C81 C80 C83 C84 1.1(9)
C79 C80 C83 C84 -179.1(6)
C81 C80 C83 C86 124.3(8)
C79 C80 C83 C86 -55.9(9)
C81 C80 C83 C85 -117.1(8)
C79 C80 C83 C85 62.6(8)
C14 C15 C87 C88 -52.4(16)
C16 C15 C87 C88 135.8(10)
C87' C15 C87 C88 13(2)
C14 C15 C87 C92 132.0(12)
C16 C15 C87 C92 -39.7(15)
C87' C15 C87 C92 -162(4)
C92 C87 C88 C89 2.6(19)
C15 C87 C88 C89 -173.3(11)
C87 C88 C89 C90 -5(2)
C88 C89 C90 C91 1(2)
C88 C89 C90 C93 -175.0(14)
C89 C90 C91 C92 5(2)
C93 C90 C91 C92 -178.7(15)
C90 C91 C92 C87 -8(2)
C88 C87 C92 C91 4(2)
C15 C87 C92 C91 179.6(12)
C89 C90 C93 C94 132(2)
C91 C90 C93 C94 -44(3)
C89 C90 C93 C95 -22(2)
C91 C90 C93 C95 161.4(16)
C89 C90 C93 C96 72(2)
C91 C90 C93 C96 -105(2)
C14 C15 C87' C92' 139.1(9)
C16 C15 C87' C92' -54.4(13)
C87 C15 C87' C92' 13(3)
C14 C15 C87' C88' -38.1(15)
C16 C15 C87' C88' 128.4(11)
C87 C15 C87' C88' -164(4)
C92' C87' C88' C89' -3.5(17)
C15 C87' C88' C89' 173.7(10)
C87' C88' C89' C90' 1.7(17)
C88' C89' C90' C91' 4.8(16)
C88' C89' C90' C93' -178.5(11)
C89' C90' C91' C92' -9.4(16)
C93' C90' C91' C92' 174.1(12)
C88' C87' C92' C91' -1.1(18)
C15 C87' C92' C91' -178.6(10)
C90' C91' C92' C87' 8.0(18)
C91' C90' C93' C96' -119.7(14)
C89' C90' C93' C96' 63.9(15)
C91' C90' C93' C94' 14.2(16)
C89' C90' C93' C94' -162.2(12)
C91' C90' C93' C95' 128.1(13)
C89' C90' C93' C95' -48.3(15)
Mn1 N8 C97 C98 103(100)
Mn1 N8 C97 C102 -78(100)
N8 C97 C98 C99 179.2(5)
C102 C97 C98 C99 0.0(8)
N8 C97 C98 C103 -3.5(8)
C102 C97 C98 C103 177.4(5)
C97 C98 C99 C100 0.3(9)
C103 C98 C99 C100 -176.9(6)
C98 C99 C100 C101 -0.9(9)
C98 C99 C100 C104 178.8(6)
C99 C100 C101 C102 1.2(9)
C104 C100 C101 C102 -178.4(5)
C100 C101 C102 C97 -0.9(8)
C100 C101 C102 C105 -176.4(6)
N8 C97 C102 C101 -178.9(5)
C98 C97 C102 C101 0.3(8)
N8 C97 C102 C105 -3.3(8)
C98 C97 C102 C105 175.9(5)
N28 Mn2 N21 C201 -79.2(4)
N24 Mn2 N21 C201 27.8(4)
N23 Mn2 N21 C201 91.2(4)
N22 Mn2 N21 C201 173.8(4)
N28 Mn2 N21 C204 79.9(4)
N24 Mn2 N21 C204 -173.1(4)
N23 Mn2 N21 C204 -109.7(4)
N22 Mn2 N21 C204 -27.1(4)
N28 Mn2 N22 C208 77.8(4)
N24 Mn2 N22 C208 -92.8(5)
N23 Mn2 N22 C208 -28.9(4)
N21 Mn2 N22 C208 -174.8(4)
N28 Mn2 N22 C205 -77.6(4)
N24 Mn2 N22 C205 111.8(4)
N23 Mn2 N22 C205 175.7(4)
N21 Mn2 N22 C205 29.7(4)
N28 Mn2 N23 C209 -77.0(4)
N24 Mn2 N23 C209 178.0(4)
N21 Mn2 N23 C209 112.7(5)
N22 Mn2 N23 C209 29.0(4)
N28 Mn2 N23 C212 84.8(4)
N24 Mn2 N23 C212 -20.2(3)
N21 Mn2 N23 C212 -85.5(4)
N22 Mn2 N23 C212 -169.2(4)
N28 Mn2 N24 C216 80.2(4)
N23 Mn2 N24 C216 -175.1(4)
N21 Mn2 N24 C216 -26.0(4)
N22 Mn2 N24 C216 -109.2(5)
N28 Mn2 N24 C213 -87.1(4)
N23 Mn2 N24 C213 17.5(3)
N21 Mn2 N24 C213 166.7(4)
N22 Mn2 N24 C213 83.5(4)
N24 Mn2 N28 C297 -91(7)
N23 Mn2 N28 C297 -175(100)
N21 Mn2 N28 C297 -1(7)
N22 Mn2 N28 C297 94(7)
C216 N27 C201 N21 1.6(7)
C216 N27 C201 C202 177.4(4)
C204 N21 C201 N27 175.6(4)
Mn2 N21 C201 N27 -22.5(6)
C204 N21 C201 C202 -0.7(5)
Mn2 N21 C201 C202 161.2(3)
N27 C201 C202 C203 -175.2(4)
N21 C201 C202 C203 1.3(5)
N27 C201 C202 C217 8.0(7)
N21 C201 C202 C217 -175.6(4)
C201 C202 C203 C204 -1.3(5)
C217 C202 C203 C204 175.2(4)
C201 C202 C203 C227 -176.4(4)
C217 C202 C203 C227 0.1(8)
C205 N25 C204 N21 4.4(7)
C205 N25 C204 C203 -178.0(4)
C201 N21 C204 N25 177.8(4)
Mn2 N21 C204 N25 15.6(6)
C201 N21 C204 C203 -0.1(5)
Mn2 N21 C204 C203 -162.4(3)
C202 C203 C204 N25 -177.0(4)
C227 C203 C204 N25 -1.5(7)
C202 C203 C204 N21 0.9(5)
C227 C203 C204 N21 176.4(4)
C204 N25 C205 N22 -1.1(7)
C204 N25 C205 C206 -179.7(4)
C208 N22 C205 N25 179.6(4)
Mn2 N22 C205 N25 -21.6(6)
C208 N22 C205 C206 -1.5(5)
Mn2 N22 C205 C206 157.2(3)
N25 C205 C206 C207 -178.9(4)
N22 C205 C206 C207 2.2(5)
N25 C205 C206 C237 6.1(7)
N22 C205 C206 C237 -172.7(4)
C205 C206 C207 C208 -2.0(5)
C237 C206 C207 C208 172.6(4)
C205 C206 C207 C247 171.4(5)
C237 C206 C207 C247 -14.0(8)
C209 N26 C208 N22 0.2(8)
C209 N26 C208 C207 -179.9(4)
C205 N22 C208 N26 -179.8(5)
Mn2 N22 C208 N26 21.8(7)
C205 N22 C208 C207 0.3(5)
Mn2 N22 C208 C207 -158.2(3)
C206 C207 C208 N26 -178.8(4)
C247 C207 C208 N26 7.2(7)
C206 C207 C208 N22 1.1(5)
C247 C207 C208 N22 -172.8(4)
C208 N26 C209 N23 -2.8(7)
C208 N26 C209 C210 177.5(5)
C212 N23 C209 N26 178.6(5)
Mn2 N23 C209 N26 -18.3(7)
C212 N23 C209 C210 -1.7(6)
Mn2 N23 C209 C210 161.4(4)
N26 C209 C210 C211 -178.9(5)
N23 C209 C210 C211 1.4(6)
N26 C209 C210 C257 8.3(9)
N23 C209 C210 C257 -171.4(5)
C209 C210 C211 C212 -0.6(6)
C257 C210 C211 C212 171.9(5)
C209 C210 C211 C267 -178.0(5)
C257 C210 C211 C267 -5.6(9)
C209 N23 C212 C211 1.3(6)
Mn2 N23 C212 C211 -164.0(3)
C209 N23 C212 C213 -175.8(4)
Mn2 N23 C212 C213 18.9(5)
C210 C211 C212 N23 -0.4(6)
C267 C211 C212 N23 176.9(5)
C210 C211 C212 C213 174.9(7)
C267 C211 C212 C213 -7.8(11)
C216 N24 C213 C214 -0.8(5)
Mn2 N24 C213 C214 169.0(3)
C216 N24 C213 C212 178.4(4)
Mn2 N24 C213 C212 -11.8(5)
N23 C212 C213 N24 -4.3(6)
C211 C212 C213 N24 -179.6(7)
N23 C212 C213 C214 174.5(6)
C211 C212 C213 C214 -0.7(13)
N24 C213 C214 C215 0.9(5)
C212 C213 C214 C215 -177.9(6)
N24 C213 C214 C277 -178.4(5)
C212 C213 C214 C277 2.7(11)
C213 C214 C215 C216 -0.7(5)
C277 C214 C215 C216 178.7(5)
C213 C214 C215 C287 175.1(5)
C277 C214 C215 C287 -5.5(8)
C201 N27 C216 N24 2.4(7)
C201 N27 C216 C215 -173.0(4)
C213 N24 C216 N27 -175.8(4)
Mn2 N24 C216 N27 15.9(7)
C213 N24 C216 C215 0.4(5)
Mn2 N24 C216 C215 -167.9(3)
C214 C215 C216 N27 176.2(5)
C287 C215 C216 N27 0.2(8)
C214 C215 C216 N24 0.2(5)
C287 C215 C216 N24 -175.8(4)
C203 C202 C217 C222 46.2(8)
C201 C202 C217 C222 -137.8(5)
C203 C202 C217 C218 -133.7(5)
C201 C202 C217 C218 42.3(7)
C222 C217 C218 C219 -0.2(7)
C202 C217 C218 C219 179.7(5)
C217 C218 C219 C220 0.3(8)
C218 C219 C220 C221 -0.7(8)
C218 C219 C220 C223 -178.3(5)
C219 C220 C221 C222 0.9(8)
C223 C220 C221 C222 178.5(5)
C218 C217 C222 C221 0.4(7)
C202 C217 C222 C221 -179.5(5)
C220 C221 C222 C217 -0.7(8)
C219 C220 C223 C225 -10.9(13)
C221 C220 C223 C225 171.7(11)
C219 C220 C223 C824 -169.9(12)
C221 C220 C223 C824 12.6(14)
C219 C220 C223 C826 48.5(12)
C221 C220 C223 C826 -128.9(11)
C219 C220 C223 C224 -143.1(11)
C221 C220 C223 C224 39.4(12)
C219 C220 C223 C226 109.3(9)
C221 C220 C223 C226 -68.2(9)
C219 C220 C223 C825 -55.0(8)
C221 C220 C223 C825 127.5(8)
C202 C203 C227 C232 -139.7(5)
C204 C203 C227 C232 45.9(7)
C202 C203 C227 C228 43.0(7)
C204 C203 C227 C228 -131.5(5)
C232 C227 C228 C229 -3.0(8)
C203 C227 C228 C229 174.5(5)
C227 C228 C229 C230 1.9(8)
C228 C229 C230 C231 0.5(8)
C228 C229 C230 C233 179.6(5)
C229 C230 C231 C232 -1.8(8)
C233 C230 C231 C232 179.1(5)
C228 C227 C232 C231 1.7(8)
C203 C227 C232 C231 -175.8(5)
C230 C231 C232 C227 0.7(8)
C231 C230 C233 C236 -152.5(10)
C229 C230 C233 C236 28.4(12)
C231 C230 C233 C234 -20.8(10)
C229 C230 C233 C234 160.1(8)
C231 C230 C233 C235 87.8(8)
C229 C230 C233 C235 -91.3(8)
C207 C206 C237 C238 143.4(5)
C205 C206 C237 C238 -42.7(7)
C207 C206 C237 C242 -40.7(7)
C205 C206 C237 C242 133.1(5)
C242 C237 C238 C239 0.0(7)
C206 C237 C238 C239 176.0(4)
C237 C238 C239 C240 -1.5(7)
C238 C239 C240 C241 2.2(8)
C238 C239 C240 C243 -178.2(5)
C239 C240 C241 C242 -1.6(8)
C243 C240 C241 C242 178.8(5)
C240 C241 C242 C237 0.2(8)
C238 C237 C242 C241 0.6(7)
C206 C237 C242 C241 -175.4(5)
C241 C240 C243 C246 -61.5(8)
C239 C240 C243 C246 118.9(7)
C241 C240 C243 C244 67.8(7)
C239 C240 C243 C244 -111.8(7)
C241 C240 C243 C245 -178.0(5)
C239 C240 C243 C245 2.5(7)
C206 C207 C247 C252 146.2(5)
C208 C207 C247 C252 -41.5(7)
C206 C207 C247 C248 -37.5(8)
C208 C207 C247 C248 134.8(5)
C252 C247 C248 C249 0.3(8)
C207 C247 C248 C249 -176.3(5)
C247 C248 C249 C250 0.5(8)
C248 C249 C250 C251 -1.0(8)
C248 C249 C250 C253 176.7(5)
C249 C250 C251 C252 0.8(9)
C253 C250 C251 C252 -177.0(6)
C250 C251 C252 C247 0.0(9)
C248 C247 C252 C251 -0.5(8)
C207 C247 C252 C251 176.0(5)
C249 C250 C253 C856 177.8(12)
C251 C250 C253 C856 -4.6(14)
C249 C250 C253 C255 8.4(12)
C251 C250 C253 C255 -174.1(10)
C249 C250 C253 C855 47.9(10)
C251 C250 C253 C855 -134.6(9)
C249 C250 C253 C254 -117.2(9)
C251 C250 C253 C254 60.3(10)
C249 C250 C253 C854 -63.7(9)
C251 C250 C253 C854 113.9(9)
C249 C250 C253 C256 126.3(9)
C251 C250 C253 C256 -56.2(10)
C211 C210 C257 C258 145.2(6)
C209 C210 C257 C258 -43.5(8)
C211 C210 C257 C262 -38.2(9)
C209 C210 C257 C262 133.1(6)
C262 C257 C258 C259 0.1(9)
C210 C257 C258 C259 176.9(6)
C257 C258 C259 C260 0.0(11)
C258 C259 C260 C261 -1.0(10)
C258 C259 C260 C263 177.9(7)
C259 C260 C261 C262 2.0(9)
C263 C260 C261 C262 -176.9(6)
C260 C261 C262 C257 -2.1(9)
C258 C257 C262 C261 0.9(9)
C210 C257 C262 C261 -175.8(6)
C259 C260 C263 C265 40.2(11)
C261 C260 C263 C265 -141.0(8)
C259 C260 C263 C266 -80.9(8)
C261 C260 C263 C266 98.0(8)
C259 C260 C263 C264 158.3(6)
C261 C260 C263 C264 -22.9(9)
C210 C211 C267 C268 -48.6(8)
C212 C211 C267 C268 134.5(6)
C210 C211 C267 C272 122.1(6)
C212 C211 C267 C272 -54.8(8)
C272 C267 C268 C269 -5.3(8)
C211 C267 C268 C269 165.5(5)
C267 C268 C269 C270 -0.7(9)
C268 C269 C270 C271 6.0(8)
C268 C269 C270 C273 -168.6(5)
C269 C270 C271 C272 -5.5(8)
C273 C270 C271 C272 169.0(5)
C270 C271 C272 C267 -0.2(9)
C268 C267 C272 C271 5.7(8)
C211 C267 C272 C271 -165.3(5)
C269 C270 C273 C275 -172.9(6)
C271 C270 C273 C275 12.8(8)
C269 C270 C273 C274 -49.7(8)
C271 C270 C273 C274 136.0(6)
C269 C270 C273 C276 67.8(7)
C271 C270 C273 C276 -106.4(7)
C215 C214 C277 C282 -48.8(7)
C213 C214 C277 C282 130.5(6)
C215 C214 C277 C278 126.5(6)
C213 C214 C277 C278 -54.3(8)
C282 C277 C278 C279 0.8(8)
C214 C277 C278 C279 -174.5(5)
C277 C278 C279 C280 0.8(9)
C278 C279 C280 C281 -1.4(8)
C278 C279 C280 C283 176.1(5)
C279 C280 C281 C282 0.5(8)
C283 C280 C281 C282 -176.8(5)
C278 C277 C282 C281 -1.7(8)
C214 C277 C282 C281 173.8(5)
C280 C281 C282 C277 1.0(9)
C281 C280 C283 C285 -12.7(10)
C279 C280 C283 C285 170.0(8)
C281 C280 C283 C284 113.5(7)
C279 C280 C283 C284 -63.8(7)
C281 C280 C283 C286 -136.5(8)
C279 C280 C283 C286 46.2(9)
C281 C280 C283 C886 -90.0(18)
C279 C280 C283 C886 92.8(18)
C281 C280 C283 C885 8.0(10)
C279 C280 C283 C885 -169.3(9)
C214 C215 C287 C288 -39.6(7)
C216 C215 C287 C288 135.6(5)
C214 C215 C287 C292 139.3(5)
C216 C215 C287 C292 -45.6(7)
C292 C287 C288 C289 0.0(7)
C215 C287 C288 C289 178.9(4)
C287 C288 C289 C290 -0.5(7)
C288 C289 C290 C291 1.1(7)
C288 C289 C290 C293 -176.7(4)
C289 C290 C291 C292 -1.2(7)
C293 C290 C291 C292 176.5(4)
C290 C291 C292 C287 0.8(7)
C288 C287 C292 C291 -0.2(7)
C215 C287 C292 C291 -179.1(4)
C291 C290 C293 C294 125.7(5)
C289 C290 C293 C294 -56.7(6)
C291 C290 C293 C295 -114.6(6)
C289 C290 C293 C295 63.0(6)
C291 C290 C293 C296 5.3(7)
C289 C290 C293 C296 -177.1(5)
Mn2 N28 C297 C298 69(7)
Mn2 N28 C297 C302 -112(7)
N28 C297 C298 C299 -177.5(5)
C302 C297 C298 C299 4.4(8)
N28 C297 C298 C303 -0.5(8)
C302 C297 C298 C303 -178.6(5)
C297 C298 C299 C300 -2.1(9)
C303 C298 C299 C300 -179.1(6)
C298 C299 C300 C301 -0.2(9)
C298 C299 C300 C304 -178.3(6)
C299 C300 C301 C302 0.3(9)
C304 C300 C301 C302 178.4(5)
C300 C301 C302 C297 1.8(8)
C300 C301 C302 C305 -178.2(5)
N28 C297 C302 C301 177.6(5)
C298 C297 C302 C301 -4.3(8)
N28 C297 C302 C305 -2.4(7)
C298 C297 C302 C305 175.8(5)

loop_
_platon_squeeze_void_nr
_platon_squeeze_void_average_x
_platon_squeeze_void_average_y
_platon_squeeze_void_average_z
_platon_squeeze_void_volume
_platon_squeeze_void_count_electrons
1 0.017 0.000 0.000 850.1 4.0
2 0.000 0.000 0.500 64.0 -1.7
3 0.024 0.486 0.931 7.7 0.2
4 0.282 0.373 0.649 183.9 -3.4
5 0.103 0.570 0.433 14.3 0.0
6 0.337 0.641 0.236 11.0 0.0
7 0.350 0.049 0.598 23.3 -0.6
8 0.718 0.627 0.351 184.0 -3.8
9 0.650 0.951 0.402 23.3 -0.6
10 0.663 0.359 0.764 11.0 -0.3
11 0.897 0.430 0.567 14.3 -0.2
12 0.976 0.514 0.069 7.7 0.0

loop_
_diffrn_scan_number
_diffrn_scan_type
_diffrn_scan_start
_diffrn_scan_end
_diffrn_scan_width
_diffrn_scan_exptime
_diffrn_scan_omega
_diffrn_scan_theta
_diffrn_scan_kappa
_diffrn_scan_phi
_diffrn_scan_omega1
_diffrn_scan_theta1
_diffrn_scan_frames
1 phi -60.00 0.00 1.00 110.00 -40.00 -16.68 0.00 - 0.00 0.00 60
2 phi 0.00 60.00 1.00 110.00 -40.00 -16.68 0.00 - 0.00 0.00 60
3 omega -44.00 2.00 1.00 110.00 - 16.68 127.00 -34.00 0.00 0.00 46
4 omega -27.00 29.00 1.00 110.00 - 16.68 96.00 178.00 0.00 0.00 56
5 omega -26.00 31.00 1.00 110.00 - 16.68 94.00 46.00 0.00 0.00 57
6 omega -23.00 32.00 1.00 110.00 - 16.68 93.00 279.00 0.00 0.00 55
7 omega 6.00 43.00 1.00 110.00 - 16.68 -63.00 47.00 0.00 0.00 37
8 omega -5.00 43.00 1.00 110.00 - 16.68 -63.00 295.00 0.00 0.00 48
9 omega -45.00 -5.00 1.00 110.00 - 16.68 -63.00 295.00 0.00 0.00 40
10 omega 1.00 38.00 1.00 110.00 - 16.68 -130.00 265.00 0.00 0.00 37
11 phi 63.00 120.00 1.00 110.00 -40.00 -16.68 0.00 - 0.00 0.00 57
